data_4121866
loop_
_publ_author_name
'Le Roy, Jennifer J.'
'Ungur, Liviu'
'Korobkov, Ilia'
'Chibotaru, Liviu F.'
'Murugesu, Muralee'

_publ_section_title
;
 Coupling Strategies to Enhance Single-Molecule Magnet Properties of
 Erbium-Cyclooctatetraenyl Complexes.
;
_journal_issue 22
_journal_name_full 'Journal of the American Chemical Society'
_journal_page_first 8003
_journal_paper_doi 10.1021/ja5022552
_journal_volume 136
_journal_year 2014
_chemical_formula_sum 'C48 H64 Er2 K2 O4'
_chemical_formula_weight 1117.71
_chemical_name_systematic
; 
 ? 
;
_space_group_IT_number 2
_symmetry_cell_setting triclinic
_symmetry_space_group_name_Hall '-P 1'
_symmetry_space_group_name_H-M 'P -1'
_atom_sites_solution_hydrogens geom
_atom_sites_solution_primary direct
_atom_sites_solution_secondary difmap
_audit_creation_method SHELXL-97
_cell_angle_alpha 107.250(2)
_cell_angle_beta 98.705(2)
_cell_angle_gamma 111.302(2)
_cell_formula_units_Z 2
_cell_length_a 12.4865(10)
_cell_length_b 12.8999(10)
_cell_length_c 16.7853(15)
_cell_measurement_reflns_used 3205
_cell_measurement_temperature 200(2)
_cell_measurement_theta_max 30.01
_cell_measurement_theta_min 2.45
_cell_volume 2301.4(3)
_computing_cell_refinement 'APEX II, Bruker (2009)'
_computing_data_collection 'APEX II, Bruker (2009)'
_computing_data_reduction 'XPREP, Bruker (2009)'
_computing_molecular_graphics 'SHELXTL, Bruker (2004)'
_computing_publication_material 'SHELXTL, Bruker (2004)'
_computing_structure_refinement 'SHELXL-97 (Sheldrick, 2008)'
_computing_structure_solution 'SHELXS-97 (Sheldrick, 2008)'
_diffrn_ambient_temperature 200(2)
_diffrn_measured_fraction_theta_full 0.900
_diffrn_measured_fraction_theta_max 0.900
_diffrn_measurement_device_type 'Bruker APEX-II CCD'
_diffrn_measurement_method '\f and \w scans'
_diffrn_radiation_monochromator graphite
_diffrn_radiation_source 'fine-focus sealed tube'
_diffrn_radiation_type MoK\a
_diffrn_radiation_wavelength 0.71073
_diffrn_reflns_av_R_equivalents 0.0000
_diffrn_reflns_av_sigmaI/netI 0.1445
_diffrn_reflns_limit_h_max 17
_diffrn_reflns_limit_h_min -17
_diffrn_reflns_limit_k_max 17
_diffrn_reflns_limit_k_min -18
_diffrn_reflns_limit_l_max 23
_diffrn_reflns_limit_l_min 0
_diffrn_reflns_number 19618
_diffrn_reflns_theta_full 30.55
_diffrn_reflns_theta_max 30.55
_diffrn_reflns_theta_min 1.81
_exptl_absorpt_coefficient_mu 3.843
_exptl_absorpt_correction_T_max 0.8804
_exptl_absorpt_correction_T_min 0.3918
_exptl_absorpt_correction_type multi-scan
_exptl_absorpt_process_details 'SADABS, Bruker (2003)'
_exptl_crystal_colour orange
_exptl_crystal_density_diffrn 1.613
_exptl_crystal_density_meas ?
_exptl_crystal_density_method 'not measured'
_exptl_crystal_description plate
_exptl_crystal_F_000 1116
_exptl_crystal_size_max 0.30
_exptl_crystal_size_mid 0.09
_exptl_crystal_size_min 0.03
_refine_diff_density_max 4.926
_refine_diff_density_min -4.549
_refine_diff_density_rms 0.309
_refine_ls_extinction_method none
_refine_ls_goodness_of_fit_ref 1.046
_refine_ls_hydrogen_treatment constr
_refine_ls_matrix_type full
_refine_ls_number_parameters 578
_refine_ls_number_reflns 12703
_refine_ls_number_restraints 1246
_refine_ls_restrained_S_all 1.005
_refine_ls_R_factor_all 0.1665
_refine_ls_R_factor_gt 0.0837
_refine_ls_shift/su_max 0.001
_refine_ls_shift/su_mean 0.000
_refine_ls_structure_factor_coef Fsqd
_refine_ls_weighting_details 'calc w=1/[\s^2^(Fo^2^)+(0.0819P)^2^]'
_refine_ls_weighting_scheme calc
_refine_ls_wR_factor_gt 0.1559
_refine_ls_wR_factor_ref 0.1864
_reflns_number_gt 7065
_reflns_number_total 12703
_reflns_threshold_expression >2sigma(I)
_cod_data_source_file mm241_5.cif
_cod_data_source_block mm241_5
_cod_depositor_comments
;
The following automatic conversions were performed:

'_symmetry_cell_setting' value 'Triclinic' changed to 'triclinic'
according to
/usr/data/users/saulius/crontab/automatic-downloads/rss-feeds/ACS/lib/dictionaries/cif_core.dic
dictionary named 'cif_core.dic' version 2.4.2 from 2011-04-26.

Automatic conversion script
Id: cif_fix_values 2281 2013-09-26 08:29:07Z andrius 

 Adding full bibliography for 4121864--4121866.cif.

The following automatic conversions were performed:

'_exptl_crystal_density_meas' value 'n/a' was changed to '?' - the
value is perceived as not measured.

Automatic conversion script
Id: cif_fix_values 3008 2015-01-20 13:52:24Z robertas 
;
_cod_original_sg_symbol_H-M P-1
_cod_database_code 4121866

loop_
_symmetry_equiv_pos_as_xyz
'x, y, z'
'-x, -y, -z'

loop_
_atom_site_label
_atom_site_type_symbol
_atom_site_fract_x
_atom_site_fract_y
_atom_site_fract_z
_atom_site_U_iso_or_equiv
_atom_site_adp_type
_atom_site_occupancy
_atom_site_symmetry_multiplicity
_atom_site_calc_flag
_atom_site_refinement_flags
_atom_site_disorder_assembly
_atom_site_disorder_group
Er1 Er 0.80006(4) 0.99441(4) 0.76808(3) 0.02634(13) Uani 1 1 d U A .
Er2 Er 1.17401(4) 0.52533(4) 0.71019(3) 0.03023(14) Uani 1 1 d U . .
K1 K 0.5930(2) 1.2174(2) 0.77336(15) 0.0353(5) Uani 1 1 d U . .
K2 K 1.0017(2) 0.7742(2) 0.76522(18) 0.0477(7) Uani 1 1 d U A .
O1 O 0.3760(8) 1.1032(8) 0.6521(7) 0.057(2) Uani 1 1 d U . .
O2 O 0.7003(10) 1.4365(9) 0.9064(8) 0.067(3) Uani 1 1 d U . .
O3 O 0.6288(10) 1.3323(8) 0.6618(7) 0.058(2) Uani 1 1 d U . .
O4 O 0.4558(9) 1.1994(9) 0.8822(7) 0.054(2) Uani 1 1 d U . .
C1 C 0.5743(11) 0.9491(11) 0.7173(11) 0.051(2) Uani 1 1 d U . .
H1A H 0.5008 0.8786 0.6884 0.061 Uiso 1 1 calc R . .
C2 C 0.6276(13) 0.9924(12) 0.6577(8) 0.052(2) Uani 1 1 d U . .
H2A H 0.5842 0.9436 0.5982 0.062 Uiso 1 1 calc R . .
C3 C 0.7295(14) 1.0908(13) 0.6695(10) 0.051(2) Uani 1 1 d U . .
H3A H 0.7398 1.0931 0.6151 0.061 Uiso 1 1 calc R . .
C4 C 0.8204(13) 1.1863(12) 0.7367(11) 0.050(2) Uani 1 1 d U . .
H4A H 0.8755 1.2394 0.7175 0.061 Uiso 1 1 calc R . .
C5 C 0.8518(12) 1.2250(11) 0.8293(11) 0.053(2) Uani 1 1 d U . .
H5A H 0.9233 1.2976 0.8583 0.063 Uiso 1 1 calc R . .
C6 C 0.7995(13) 1.1787(12) 0.8860(9) 0.053(2) Uani 1 1 d U . .
H6A H 0.8444 1.2263 0.9454 0.064 Uiso 1 1 calc R . .
C7 C 0.6953(14) 1.0775(14) 0.8761(9) 0.052(2) Uani 1 1 d U . .
H7A H 0.6873 1.0730 0.9305 0.062 Uiso 1 1 calc R . .
C8 C 0.6029(12) 0.9841(13) 0.8070(12) 0.052(2) Uani 1 1 d U . .
H8A H 0.5452 0.9314 0.8249 0.062 Uiso 1 1 calc R . .
C9 C 0.7467(11) 0.7639(10) 0.7063(10) 0.057(2) Uani 1 1 d DU . .
H9A H 0.6732 0.6940 0.6752 0.069 Uiso 1 1 calc R A .
C10 C 0.8069(12) 0.8099(11) 0.6511(7) 0.056(2) Uani 1 1 d DU A .
H10A H 0.7678 0.7611 0.5910 0.068 Uiso 1 1 calc R . .
C11 C 0.9098(13) 0.9098(13) 0.6650(8) 0.051(2) Uani 1 1 d DU . .
H11A H 0.9200 0.9166 0.6115 0.061 Uiso 1 1 calc R A .
C12 C 1.0020(11) 1.0028(11) 0.7352(10) 0.048(2) Uani 1 1 d DU A .
H12A H 1.0645 1.0523 0.7187 0.057 Uiso 1 1 calc R . .
C13 C 1.0230(11) 1.0396(10) 0.8255(9) 0.047(2) Uani 1 1 d DU . .
H13A H 1.0920 1.1142 0.8561 0.056 Uiso 1 1 calc R A .
C14 C 0.9675(12) 0.9938(11) 0.8826(7) 0.050(2) Uani 1 1 d DU A .
H14A H 1.0092 1.0415 0.9425 0.060 Uiso 1 1 calc R . .
C15 C 0.8629(12) 0.8918(12) 0.8684(8) 0.050(2) Uani 1 1 d DU A .
H15A H 0.8519 0.8847 0.9217 0.060 Uiso 1 1 calc R . .
C16 C 0.7717(12) 0.7989(11) 0.7973(11) 0.055(2) Uani 1 1 d DU A .
H16A H 0.7116 0.7463 0.8137 0.066 Uiso 1 1 calc R . .
C17 C 0.959(2) 0.518(2) 0.658(2) 0.043(4) Uani 0.50 1 d PDU A 1
H17A H 0.8871 0.4550 0.6165 0.052 Uiso 0.50 1 calc PR A 1
C18 C 1.032(3) 0.592(3) 0.6219(11) 0.042(4) Uani 0.50 1 d PDU A 1
H18A H 0.9946 0.5718 0.5624 0.050 Uiso 0.50 1 calc PR A 1
C19 C 1.145(3) 0.686(3) 0.6520(19) 0.038(4) Uani 0.50 1 d PDU A 1
H19A H 1.1699 0.7085 0.6066 0.045 Uiso 0.50 1 calc PR A 1
C20 C 1.232(2) 0.755(2) 0.732(3) 0.036(4) Uani 0.50 1 d PDU A 1
H20A H 1.2988 0.8182 0.7288 0.044 Uiso 0.50 1 calc PR A 1
C21 C 1.2446(19) 0.753(2) 0.815(2) 0.035(5) Uani 0.50 1 d PDU A 1
H21A H 1.3187 0.8140 0.8557 0.041 Uiso 0.50 1 calc PR A 1
C22 C 1.173(3) 0.681(3) 0.8538(11) 0.034(5) Uani 0.50 1 d PDU A 1
H22A H 1.2114 0.7029 0.9135 0.041 Uiso 0.50 1 calc PR A 1
C23 C 1.058(3) 0.585(3) 0.8226(19) 0.035(4) Uani 0.50 1 d PDU A 1
H23A H 1.0339 0.5600 0.8674 0.042 Uiso 0.50 1 calc PR A 1
C24 C 0.970(2) 0.518(2) 0.743(3) 0.040(4) Uani 0.50 1 d PDU A 1
H24A H 0.9002 0.4585 0.7463 0.048 Uiso 0.50 1 calc PR A 1
C17' C 0.9489(18) 0.503(2) 0.691(3) 0.043(5) Uani 0.50 1 d PDU A 2
H17B H 0.8707 0.4385 0.6673 0.051 Uiso 0.50 1 calc PR A 2
C18' C 0.992(3) 0.546(3) 0.6281(14) 0.043(4) Uani 0.50 1 d PDU A 2
H18B H 0.9394 0.4972 0.5708 0.051 Uiso 0.50 1 calc PR A 2
C19' C 1.090(4) 0.640(3) 0.6290(15) 0.040(4) Uani 0.50 1 d PDU A 2
H19B H 1.0821 0.6482 0.5741 0.048 Uiso 0.50 1 calc PR A 2
C20' C 1.196(3) 0.727(3) 0.690(3) 0.038(4) Uani 0.50 1 d PDU A 2
H20B H 1.2502 0.7725 0.6662 0.046 Uiso 0.50 1 calc PR A 2
C21' C 1.2433(18) 0.7624(19) 0.781(2) 0.035(4) Uani 0.50 1 d PDU A 2
H21B H 1.3167 0.8336 0.8045 0.042 Uiso 0.50 1 calc PR A 2
C22' C 1.208(3) 0.718(3) 0.8445(14) 0.033(5) Uani 0.50 1 d PDU A 2
H22B H 1.2671 0.7602 0.8999 0.040 Uiso 0.50 1 calc PR A 2
C23' C 1.103(3) 0.625(3) 0.8430(14) 0.033(5) Uani 0.50 1 d PDU A 2
H23B H 1.1060 0.6222 0.8991 0.040 Uiso 0.50 1 calc PR A 2
C24' C 0.998(3) 0.537(2) 0.781(2) 0.039(5) Uani 0.50 1 d PDU A 2
H24B H 0.9469 0.4872 0.8042 0.047 Uiso 0.50 1 calc PR A 2
C25 C 1.1044(14) 0.2957(11) 0.6540(12) 0.059(3) Uani 1 1 d U A .
H25A H 1.0287 0.2282 0.6364 0.071 Uiso 1 1 calc R . .
C26 C 1.1330(14) 0.3300(12) 0.5867(10) 0.057(3) Uani 1 1 d U A .
H26A H 1.0717 0.2784 0.5332 0.068 Uiso 1 1 calc R . .
C27 C 1.2248(14) 0.4175(13) 0.5750(9) 0.057(2) Uani 1 1 d U A .
H27A H 1.2115 0.4122 0.5164 0.069 Uiso 1 1 calc R . .
C28 C 1.3313(15) 0.5106(14) 0.6297(12) 0.062(3) Uani 1 1 d U A .
H28A H 1.3753 0.5549 0.5999 0.074 Uiso 1 1 calc R . .
C29 C 1.3919(12) 0.5572(13) 0.7194(13) 0.063(3) Uani 1 1 d U A .
H29A H 1.4650 0.6276 0.7369 0.075 Uiso 1 1 calc R . .
C30 C 1.3667(14) 0.5210(15) 0.7894(11) 0.066(3) Uani 1 1 d U A .
H30A H 1.4295 0.5696 0.8425 0.080 Uiso 1 1 calc R . .
C31 C 1.2726(16) 0.4321(15) 0.7981(10) 0.064(3) Uani 1 1 d U A .
H31A H 1.2858 0.4350 0.8561 0.077 Uiso 1 1 calc R . .
C32 C 1.1647(16) 0.3404(13) 0.7441(12) 0.061(3) Uani 1 1 d U A .
H32A H 1.1200 0.2966 0.7738 0.073 Uiso 1 1 calc R . .
C33 C 0.2939(13) 1.1507(13) 0.6363(11) 0.062(4) Uani 1 1 d U . .
H33A H 0.3322 1.2232 0.6232 0.074 Uiso 1 1 calc R . .
H33B H 0.2661 1.1737 0.6882 0.074 Uiso 1 1 calc R . .
C34 C 0.1893(14) 1.0543(14) 0.5594(11) 0.063(4) Uani 1 1 d U . .
H34A H 0.1124 1.0561 0.5659 0.076 Uiso 1 1 calc R . .
H34B H 0.1998 1.0627 0.5040 0.076 Uiso 1 1 calc R . .
C35 C 0.1946(12) 0.9430(13) 0.5635(11) 0.057(3) Uani 1 1 d U . .
H35A H 0.1499 0.9152 0.6027 0.069 Uiso 1 1 calc R . .
H35B H 0.1612 0.8778 0.5049 0.069 Uiso 1 1 calc R . .
C36 C 0.3240(12) 0.9805(12) 0.5984(10) 0.051(3) Uani 1 1 d U . .
H36A H 0.3371 0.9330 0.6324 0.062 Uiso 1 1 calc R . .
H36B H 0.3606 0.9674 0.5501 0.062 Uiso 1 1 calc R . .
C37 C 0.8222(14) 1.5107(13) 0.9586(14) 0.076(5) Uani 1 1 d U . .
H37A H 0.8780 1.4877 0.9295 0.091 Uiso 1 1 calc R . .
H37B H 0.8350 1.5046 1.0164 0.091 Uiso 1 1 calc R . .
C38 C 0.8395(19) 1.6313(15) 0.9671(17) 0.102(6) Uani 1 1 d U . .
H38A H 0.8668 1.6500 0.9185 0.123 Uiso 1 1 calc R . .
H38B H 0.9001 1.6915 1.0229 0.123 Uiso 1 1 calc R . .
C39 C 0.7209(18) 1.6319(15) 0.9646(15) 0.095(5) Uani 1 1 d U . .
H39A H 0.7155 1.6651 1.0243 0.114 Uiso 1 1 calc R . .
H39B H 0.7065 1.6806 0.9321 0.114 Uiso 1 1 calc R . .
C40 C 0.6348(16) 1.5061(14) 0.9200(13) 0.083(5) Uani 1 1 d U . .
H40A H 0.5819 1.4821 0.9560 0.100 Uiso 1 1 calc R . .
H40B H 0.5842 1.4936 0.8635 0.100 Uiso 1 1 calc R . .
C41 C 0.6049(19) 1.2591(13) 0.5728(10) 0.075(5) Uani 1 1 d U . .
H41A H 0.5414 1.1773 0.5576 0.090 Uiso 1 1 calc R . .
H41B H 0.6783 1.2527 0.5617 0.090 Uiso 1 1 calc R . .
C44 C 0.6202(15) 1.4397(12) 0.6679(10) 0.061(4) Uani 1 1 d U . .
H44A H 0.6975 1.5099 0.7038 0.073 Uiso 1 1 calc R . .
H44B H 0.5569 1.4464 0.6953 0.073 Uiso 1 1 calc R . .
C43 C 0.589(2) 1.4361(15) 0.5771(12) 0.090(6) Uani 1 1 d U . .
H43A H 0.5180 1.4520 0.5652 0.108 Uiso 1 1 calc R . .
H43B H 0.6574 1.4969 0.5684 0.108 Uiso 1 1 calc R . .
C42 C 0.565(3) 1.3195(16) 0.5224(13) 0.132(8) Uani 1 1 d U . .
H42A H 0.6078 1.3238 0.4773 0.159 Uiso 1 1 calc R . .
H42B H 0.4782 1.2730 0.4926 0.159 Uiso 1 1 calc R . .
C45 C 0.5134(14) 1.2408(14) 0.9731(10) 0.062(4) Uani 1 1 d U . .
H45A H 0.5087 1.3160 1.0057 0.075 Uiso 1 1 calc R . .
H45B H 0.5990 1.2564 0.9835 0.075 Uiso 1 1 calc R . .
C47 C 0.3248(15) 1.0756(14) 0.9384(11) 0.067(4) Uani 1 1 d U . .
H47A H 0.2690 1.1072 0.9600 0.080 Uiso 1 1 calc R . .
H47B H 0.2919 0.9884 0.9265 0.080 Uiso 1 1 calc R . .
C48 C 0.3470(14) 1.0997(17) 0.8588(11) 0.084(6) Uani 1 1 d U . .
H48A H 0.3485 1.0287 0.8162 0.101 Uiso 1 1 calc R . .
H48B H 0.2812 1.1146 0.8310 0.101 Uiso 1 1 calc R . .
C46 C 0.4469(17) 1.1418(16) 1.0012(12) 0.082(5) Uani 1 1 d U . .
H46A H 0.4871 1.0879 0.9993 0.098 Uiso 1 1 calc R . .
H46B H 0.4429 1.1754 1.0614 0.098 Uiso 1 1 calc R . .

loop_
_atom_site_aniso_label
_atom_site_aniso_U_11
_atom_site_aniso_U_22
_atom_site_aniso_U_33
_atom_site_aniso_U_23
_atom_site_aniso_U_13
_atom_site_aniso_U_12
Er1 0.0279(3) 0.0258(3) 0.0296(3) 0.0122(2) 0.0055(2) 0.0159(2)
Er2 0.0317(3) 0.0298(3) 0.0342(3) 0.0124(2) 0.0086(2) 0.0189(2)
K1 0.0360(13) 0.0341(12) 0.0377(12) 0.0132(10) 0.0079(11) 0.0185(11)
K2 0.0500(17) 0.0471(15) 0.0626(17) 0.0229(14) 0.0147(15) 0.0377(14)
O1 0.040(4) 0.055(5) 0.059(5) 0.009(4) -0.006(4) 0.022(3)
O2 0.060(5) 0.044(4) 0.073(6) -0.004(4) 0.005(5) 0.023(4)
O3 0.083(6) 0.044(5) 0.053(5) 0.026(4) 0.015(5) 0.030(5)
O4 0.047(5) 0.068(6) 0.047(5) 0.023(5) 0.013(4) 0.024(4)
C1 0.027(4) 0.029(4) 0.081(6) 0.011(4) -0.002(4) 0.010(3)
C2 0.060(5) 0.054(5) 0.035(4) 0.001(4) -0.009(4) 0.040(4)
C3 0.076(6) 0.074(6) 0.044(4) 0.040(4) 0.030(4) 0.057(4)
C4 0.051(5) 0.041(5) 0.093(6) 0.047(5) 0.042(5) 0.030(4)
C5 0.034(4) 0.020(4) 0.086(6) 0.007(4) 0.001(4) 0.011(3)
C6 0.059(5) 0.055(5) 0.035(4) -0.003(4) -0.007(4) 0.039(4)
C7 0.074(6) 0.081(6) 0.044(4) 0.037(4) 0.035(4) 0.060(4)
C8 0.040(4) 0.057(5) 0.091(6) 0.051(5) 0.037(5) 0.029(4)
C9 0.033(4) 0.022(4) 0.094(7) 0.006(4) -0.005(5) 0.010(4)
C10 0.068(6) 0.054(6) 0.038(4) -0.002(4) -0.013(5) 0.042(4)
C11 0.076(6) 0.074(6) 0.041(5) 0.033(5) 0.030(5) 0.059(5)
C12 0.044(6) 0.050(5) 0.079(6) 0.041(5) 0.038(5) 0.030(4)
C13 0.028(4) 0.030(4) 0.067(6) 0.009(4) -0.001(4) 0.010(3)
C14 0.056(5) 0.063(5) 0.031(4) 0.007(4) -0.004(4) 0.041(4)
C15 0.062(6) 0.083(6) 0.055(5) 0.053(4) 0.030(4) 0.059(5)
C16 0.041(5) 0.047(5) 0.106(7) 0.053(5) 0.037(5) 0.026(3)
C17 0.029(6) 0.037(5) 0.052(10) 0.011(6) -0.004(6) 0.013(5)
C18 0.042(9) 0.039(8) 0.038(7) 0.010(6) -0.003(6) 0.020(7)
C19 0.046(9) 0.037(8) 0.035(9) 0.018(7) 0.010(7) 0.021(7)
C20 0.034(6) 0.031(5) 0.042(12) 0.014(6) 0.009(7) 0.013(5)
C21 0.026(7) 0.030(6) 0.036(10) 0.008(6) 0.001(8) 0.009(6)
C22 0.031(11) 0.037(9) 0.036(8) 0.013(6) 0.007(7) 0.018(8)
C23 0.037(11) 0.035(11) 0.046(9) 0.023(8) 0.017(8) 0.021(9)
C24 0.022(6) 0.036(6) 0.061(13) 0.020(7) 0.011(7) 0.012(5)
C17' 0.020(5) 0.034(5) 0.065(13) 0.016(6) 0.002(6) 0.007(5)
C18' 0.033(7) 0.038(7) 0.045(8) 0.009(5) -0.006(6) 0.015(6)
C19' 0.049(10) 0.042(9) 0.034(8) 0.018(6) 0.007(7) 0.025(8)
C20' 0.040(7) 0.032(6) 0.047(12) 0.021(7) 0.015(8) 0.015(6)
C21' 0.025(5) 0.028(5) 0.045(11) 0.012(6) 0.008(6) 0.007(5)
C22' 0.027(10) 0.034(8) 0.033(8) 0.010(7) 0.000(7) 0.014(7)
C23' 0.035(11) 0.036(11) 0.038(9) 0.020(7) 0.012(8) 0.020(9)
C24' 0.032(8) 0.028(9) 0.060(12) 0.018(9) 0.022(9) 0.012(7)
C25 0.052(6) 0.030(3) 0.096(7) 0.019(4) 0.026(5) 0.021(4)
C26 0.059(6) 0.045(4) 0.051(5) -0.003(4) 0.003(5) 0.030(4)
C27 0.087(7) 0.063(6) 0.045(5) 0.020(4) 0.028(5) 0.053(5)
C28 0.064(6) 0.066(7) 0.085(7) 0.036(6) 0.050(5) 0.042(5)
C29 0.030(4) 0.051(6) 0.102(8) 0.015(6) 0.018(4) 0.023(4)
C30 0.054(5) 0.082(7) 0.061(6) 0.007(6) -0.007(5) 0.053(5)
C31 0.096(7) 0.087(7) 0.051(6) 0.035(5) 0.021(5) 0.077(6)
C32 0.087(7) 0.058(5) 0.088(7) 0.051(6) 0.055(6) 0.057(5)
C33 0.052(7) 0.055(7) 0.079(10) 0.021(7) 0.014(6) 0.030(6)
C34 0.055(8) 0.090(9) 0.059(9) 0.038(8) 0.004(6) 0.044(7)
C35 0.038(6) 0.060(7) 0.055(9) 0.016(7) 0.002(6) 0.013(6)
C36 0.039(6) 0.049(6) 0.062(9) 0.019(6) 0.004(6) 0.021(5)
C37 0.055(7) 0.055(7) 0.095(13) 0.007(7) 0.003(8) 0.024(6)
C38 0.087(9) 0.046(7) 0.143(16) 0.021(10) 0.025(13) 0.011(7)
C39 0.116(12) 0.054(6) 0.129(15) 0.037(9) 0.035(12) 0.051(8)
C40 0.078(8) 0.064(7) 0.103(13) 0.012(8) 0.014(10) 0.045(7)
C41 0.131(14) 0.044(7) 0.043(7) 0.018(6) 0.015(9) 0.036(8)
C44 0.088(10) 0.045(7) 0.064(7) 0.023(6) 0.022(8) 0.042(7)
C43 0.150(16) 0.071(9) 0.069(10) 0.037(8) 0.017(11) 0.064(11)
C42 0.24(2) 0.063(9) 0.054(7) 0.019(7) -0.026(13) 0.053(12)
C45 0.056(8) 0.078(9) 0.038(6) 0.019(7) 0.011(5) 0.017(6)
C47 0.071(8) 0.056(9) 0.061(9) 0.022(8) 0.018(7) 0.015(7)
C48 0.050(8) 0.109(12) 0.052(8) 0.026(9) 0.009(6) -0.002(7)
C46 0.087(10) 0.079(10) 0.064(9) 0.039(9) 0.005(8) 0.014(9)

loop_
_atom_type_symbol
_atom_type_description
_atom_type_scat_dispersion_real
_atom_type_scat_dispersion_imag
_atom_type_scat_source
C C 0.0033 0.0016 'International Tables Vol C Tables 4.2.6.8 and 6.1.1.4'
H H 0.0000 0.0000 'International Tables Vol C Tables 4.2.6.8 and 6.1.1.4'
O O 0.0106 0.0060 'International Tables Vol C Tables 4.2.6.8 and 6.1.1.4'
K K 0.2009 0.2494 'International Tables Vol C Tables 4.2.6.8 and 6.1.1.4'
Er Er -0.2586 4.9576 'International Tables Vol C Tables 4.2.6.8 and 6.1.1.4'

loop_
_geom_angle_atom_site_label_1
_geom_angle_atom_site_label_2
_geom_angle_atom_site_label_3
_geom_angle
C3 Er1 C11 93.9(4)
C3 Er1 C13 123.1(4)
C11 Er1 C13 59.0(4)
C3 Er1 C7 88.4(4)
C11 Er1 C7 177.6(4)
C13 Er1 C7 119.1(5)
C3 Er1 C2 30.6(4)
C11 Er1 C2 101.5(4)
C13 Er1 C2 150.9(5)
C7 Er1 C2 80.8(4)
C3 Er1 C6 80.1(5)
C11 Er1 C6 148.4(5)
C13 Er1 C6 98.4(4)
C7 Er1 C6 31.5(4)
C2 Er1 C6 89.1(4)
C3 Er1 C1 59.0(5)
C11 Er1 C1 123.2(5)
C13 Er1 C1 177.3(5)
C7 Er1 C1 58.6(5)
C2 Er1 C1 31.6(4)
C6 Er1 C1 80.2(5)
C3 Er1 C8 80.1(4)
C11 Er1 C8 150.6(5)
C13 Er1 C8 146.6(5)
C7 Er1 C8 30.6(5)
C2 Er1 C8 59.8(5)
C6 Er1 C8 59.3(5)
C1 Er1 C8 30.8(5)
C3 Er1 C4 30.4(5)
C11 Er1 C4 101.0(4)
C13 Er1 C4 101.5(4)
C7 Er1 C4 80.6(4)
C2 Er1 C4 58.5(5)
C6 Er1 C4 59.4(5)
C1 Er1 C4 79.7(4)
C8 Er1 C4 88.3(4)
C3 Er1 C9 120.5(5)
C11 Er1 C9 58.9(4)
C13 Er1 C9 89.0(4)
C7 Er1 C9 120.4(5)
C2 Er1 C9 99.0(4)
C6 Er1 C9 149.2(5)
C1 Er1 C9 91.2(4)
C8 Er1 C9 99.4(4)
C4 Er1 C9 148.2(5)
C3 Er1 C14 151.1(5)
C11 Er1 C14 80.3(4)
C13 Er1 C14 31.4(4)
C7 Er1 C14 97.4(4)
C2 Er1 C14 177.7(4)
C6 Er1 C14 90.1(4)
C1 Er1 C14 146.1(5)
C8 Er1 C14 118.0(4)
C4 Er1 C14 122.7(5)
C9 Er1 C14 80.7(4)
C3 Er1 C16 148.0(5)
C11 Er1 C16 79.8(4)
C13 Er1 C16 80.5(4)
C7 Er1 C16 98.6(4)
C2 Er1 C16 119.6(5)
C6 Er1 C16 120.7(5)
C1 Er1 C16 98.3(4)
C8 Er1 C16 90.2(4)
C4 Er1 C16 178.0(4)
C9 Er1 C16 31.1(4)
C14 Er1 C16 59.1(4)
C26 Er2 C29 80.8(5)
C26 Er2 C28 58.8(5)
C29 Er2 C28 31.8(5)
C26 Er2 C25 31.2(5)
C29 Er2 C25 90.1(5)
C28 Er2 C25 81.0(5)
C26 Er2 C27 31.0(4)
C29 Er2 C27 59.9(5)
C28 Er2 C27 30.7(5)
C25 Er2 C27 59.7(5)
C26 Er2 C32 59.9(5)
C29 Er2 C32 81.5(5)
C28 Er2 C32 89.7(5)
C25 Er2 C32 31.9(5)
C27 Er2 C32 81.6(5)
C26 Er2 C31 80.4(5)
C29 Er2 C31 60.1(6)
C28 Er2 C31 81.3(5)
C25 Er2 C31 59.6(6)
C27 Er2 C31 89.3(5)
C32 Er2 C31 30.7(5)
C26 Er2 C30 88.6(5)
C29 Er2 C30 32.0(5)
C28 Er2 C30 60.5(6)
C25 Er2 C30 80.9(5)
C27 Er2 C30 81.2(5)
C32 Er2 C30 58.9(6)
C31 Er2 C30 30.7(5)
C26 Er2 C18' 93.2(6)
C29 Er2 C18' 143.9(10)
C28 Er2 C18' 116.7(9)
C25 Er2 C18' 103.1(8)
C27 Er2 C18' 98.0(7)
C32 Er2 C18' 126.0(9)
C31 Er2 C18' 154.3(10)
C30 Er2 C18' 175.0(10)
C26 Er2 C20' 124.8(9)
C29 Er2 C20' 96.6(7)
C28 Er2 C20' 91.3(6)
C25 Er2 C20' 153.4(10)
C27 Er2 C20' 101.9(7)
C32 Er2 C20' 174.7(10)
C31 Er2 C20' 144.6(10)
C30 Er2 C20' 117.4(9)
C18' Er2 C20' 57.8(6)
C26 Er2 C19 112.5(8)
C29 Er2 C19 105.6(8)
C28 Er2 C19 92.4(7)
C25 Er2 C19 138.3(9)
C27 Er2 C19 94.9(6)
C32 Er2 C19 169.2(10)
C31 Er2 C19 160.1(10)
C30 Er2 C19 130.9(10)
C18' Er2 C19 44.1(6)
C20' Er2 C19 15.9(6)
C26 Er2 C17 95.7(7)
C29 Er2 C17 161.0(10)
C28 Er2 C17 131.9(10)
C25 Er2 C17 96.6(7)
C27 Er2 C17 108.6(8)
C32 Er2 C17 113.1(8)
C31 Er2 C17 138.2(9)
C30 Er2 C17 167.0(10)
C18' Er2 C17 17.1(6)
C20' Er2 C17 69.8(7)
C19 Er2 C17 58.2(6)
O4 K1 O1 82.1(3)
O4 K1 O3 134.6(3)
O1 K1 O3 77.7(3)
O4 K1 O2 75.5(3)
O1 K1 O2 131.2(3)
O3 K1 O2 88.1(3)
O4 K1 C4 142.4(4)
O1 K1 C4 123.0(4)
O3 K1 C4 81.4(3)
O2 K1 C4 100.0(4)
O4 K1 C3 143.1(3)
O1 K1 C3 98.8(4)
O3 K1 C3 80.4(3)
O2 K1 C3 124.8(4)
C4 K1 C3 25.1(4)
O4 K1 C5 118.9(4)
O1 K1 C5 146.0(4)
O3 K1 C5 99.6(4)
O2 K1 C5 82.0(4)
C4 K1 C5 26.1(4)
C3 K1 C5 48.0(4)
O4 K1 C2 122.1(4)
O1 K1 C2 82.2(3)
O3 K1 C2 94.9(3)
O2 K1 C2 146.0(4)
C4 K1 C2 47.5(4)
C3 K1 C2 24.9(4)
C5 K1 C2 64.1(3)
O4 K1 C1 97.0(4)
O1 K1 C1 82.3(3)
O3 K1 C1 119.6(4)
O2 K1 C1 142.5(4)
C4 K1 C1 63.6(3)
C3 K1 C1 47.3(4)
C5 K1 C1 69.5(3)
C2 K1 C1 25.6(4)
O4 K1 C6 95.0(4)
O1 K1 C6 144.4(3)
O3 K1 C6 124.3(4)
O2 K1 C6 81.1(4)
C4 K1 C6 47.9(4)
C3 K1 C6 63.1(4)
C5 K1 C6 25.0(4)
C2 K1 C6 69.3(3)
C1 K1 C6 62.7(3)
O4 K1 C8 80.5(3)
O1 K1 C8 98.1(4)
O3 K1 C8 142.1(4)
O2 K1 C8 119.6(4)
C4 K1 C8 69.3(3)
C3 K1 C8 62.8(3)
C5 K1 C8 63.1(3)
C2 K1 C8 47.5(4)
C1 K1 C8 24.7(4)
C6 K1 C8 46.7(4)
O4 K1 C7 79.8(3)
O1 K1 C7 121.6(4)
O3 K1 C7 144.9(3)
O2 K1 C7 96.5(4)
C4 K1 C7 63.4(3)
C3 K1 C7 68.3(3)
C5 K1 C7 47.3(4)
C2 K1 C7 62.8(3)
C1 K1 C7 46.2(4)
C6 K1 C7 25.1(3)
C8 K1 C7 24.2(4)
C18 K2 C19' 13.7(5)
C18 K2 C17 26.9(4)
C19' K2 C17 39.4(5)
C18 K2 C21' 59.6(6)
C19' K2 C21' 49.9(5)
C17 K2 C21' 71.0(6)
C18 K2 C24 50.5(5)
C19' K2 C24 60.0(6)
C17 K2 C24 26.6(4)
C21' K2 C24 70.0(6)
C18 K2 C19 26.2(4)
C19' K2 C19 12.8(4)
C17 K2 C19 49.8(5)
C21' K2 C19 39.1(5)
C24 K2 C19 66.5(6)
C18 K2 C20' 38.7(5)
C19' K2 C20' 26.2(4)
C17 K2 C20' 59.3(6)
C21' K2 C20' 26.5(4)
C24 K2 C20' 70.8(6)
C19 K2 C20' 13.7(5)
C18 K2 C20 49.5(5)
C19' K2 C20 37.9(5)
C17 K2 C20 66.5(5)
C21' K2 C20 14.6(5)
C24 K2 C20 72.6(5)
C19 K2 C20 25.9(4)
C20' K2 C20 12.5(4)
C18 K2 C15 156.5(7)
C19' K2 C15 167.0(7)
C17 K2 C15 136.1(7)
C21' K2 C15 142.9(7)
C24 K2 C15 121.3(6)
C19 K2 C15 171.8(5)
C20' K2 C15 164.2(7)
C20 K2 C15 154.0(7)
C18 K2 C18' 12.5(4)
C19' K2 C18' 25.7(4)
C17 K2 C18' 14.6(5)
C21' K2 C18' 65.8(5)
C24 K2 C18' 39.8(6)
C19 K2 C18' 37.4(5)
C20' K2 C18' 48.7(5)
C20 K2 C18' 58.1(6)
C15 K2 C18' 147.1(7)
C18 K2 C16 130.8(7)
C19' K2 C16 142.2(8)
C17 K2 C16 114.4(6)
C21' K2 C16 166.2(8)
C24 K2 C16 108.7(5)
C19 K2 C16 153.9(8)
C20' K2 C16 167.1(8)
C20 K2 C16 178.6(5)
C15 K2 C16 25.7(3)
C18' K2 C16 122.5(6)
C18 K2 C17' 38.1(6)
C19' K2 C17' 49.7(5)
C17 K2 C17' 12.0(4)
C21' K2 C17' 72.7(5)
C24 K2 C17' 15.1(5)
C19 K2 C17' 58.7(6)
C20' K2 C17' 66.2(5)
C20 K2 C17' 71.3(6)
C15 K2 C17' 128.2(6)
C18' K2 C17' 26.3(4)
C16 K2 C17' 109.8(5)
C36 O1 C33 108.9(10)
C36 O1 K1 123.7(8)
C33 O1 K1 127.3(9)
C40 O2 C37 108.5(12)
C40 O2 K1 118.0(10)
C37 O2 K1 132.3(10)
C44 O3 C41 110.3(11)
C44 O3 K1 127.9(9)
C41 O3 K1 116.6(7)
C48 O4 C45 109.6(10)
C48 O4 K1 121.3(9)
C45 O4 K1 118.6(8)
C8 C1 C2 135.9(12)
C8 C1 Er1 74.7(8)
C2 C1 Er1 74.2(7)
C8 C1 K1 79.6(8)
C2 C1 K1 76.4(7)
Er1 C1 K1 100.9(4)
C3 C2 C1 132.3(14)
C3 C2 Er1 73.5(8)
C1 C2 Er1 74.2(7)
C3 C2 K1 75.2(9)
C1 C2 K1 78.0(7)
Er1 C2 K1 101.4(4)
C4 C3 C2 138.5(14)
C4 C3 Er1 76.4(8)
C2 C3 Er1 75.9(7)
C4 C3 K1 77.3(8)
C2 C3 K1 79.9(9)
Er1 C3 K1 103.7(4)
C3 C4 C5 134.6(12)
C3 C4 Er1 73.2(7)
C5 C4 Er1 74.8(7)
C3 C4 K1 77.7(8)
C5 C4 K1 78.9(8)
Er1 C4 K1 102.9(4)
C6 C5 C4 133.4(12)
C6 C5 Er1 73.7(7)
C4 C5 Er1 73.6(7)
C6 C5 K1 79.8(8)
C4 C5 K1 75.0(8)
Er1 C5 K1 101.2(4)
C5 C6 C7 135.0(15)
C5 C6 Er1 75.5(8)
C7 C6 Er1 73.8(9)
C5 C6 K1 75.2(8)
C7 C6 K1 78.9(9)
Er1 C6 K1 100.2(4)
C8 C7 C6 135.5(14)
C8 C7 Er1 75.3(8)
C6 C7 Er1 74.7(9)
C8 C7 K1 77.4(8)
C6 C7 K1 76.1(9)
Er1 C7 K1 99.6(4)
C7 C8 C1 134.8(12)
C7 C8 Er1 74.1(8)
C1 C8 Er1 74.5(8)
C7 C8 K1 78.3(8)
C1 C8 K1 75.7(8)
Er1 C8 K1 99.6(4)
C16 C9 C10 134.0(11)
C16 C9 Er1 74.3(7)
C10 C9 Er1 75.0(7)
C16 C9 K2 76.2(8)
C10 C9 K2 76.5(7)
Er1 C9 K2 100.1(4)
C11 C10 C9 134.2(12)
C11 C10 Er1 73.2(8)
C9 C10 Er1 73.9(7)
C11 C10 K2 78.0(8)
C9 C10 K2 77.4(7)
Er1 C10 K2 100.1(3)
C12 C11 C10 137.4(12)
C12 C11 Er1 76.1(7)
C10 C11 Er1 76.4(8)
C12 C11 K2 77.2(7)
C10 C11 K2 76.6(8)
Er1 C11 K2 100.6(4)
C11 C12 C13 133.6(10)
C11 C12 Er1 73.3(7)
C13 C12 Er1 72.7(7)
C11 C12 K2 77.3(7)
C13 C12 K2 78.4(7)
Er1 C12 K2 99.8(3)
C12 C13 C14 135.9(11)
C12 C13 Er1 76.3(7)
C14 C13 Er1 75.6(7)
C12 C13 K2 75.9(7)
C14 C13 K2 76.4(7)
Er1 C13 K2 100.0(3)
C15 C14 C13 132.7(12)
C15 C14 Er1 74.6(8)
C13 C14 Er1 73.0(7)
C15 C14 K2 74.8(8)
C13 C14 K2 77.8(7)
Er1 C14 K2 99.7(4)
C16 C15 C14 136.6(11)
C16 C15 Er1 74.6(7)
C14 C15 Er1 74.4(7)
C16 C15 K2 77.8(8)
C14 C15 K2 79.2(8)
Er1 C15 K2 101.1(4)
C15 C16 C9 135.1(11)
C15 C16 Er1 74.9(6)
C9 C16 Er1 74.6(7)
C15 C16 K2 76.4(7)
C9 C16 K2 77.7(8)
Er1 C16 K2 100.7(3)
C24 C17 C18 133.9(15)
C24 C17 Er2 75.2(14)
C18 C17 Er2 75.3(13)
C24 C17 K2 77.6(15)
C18 C17 K2 74.7(14)
Er2 C17 K2 101.7(5)
C19 C18 C17 135.2(15)
C19 C18 Er2 73.9(13)
C17 C18 Er2 74.0(13)
C19 C18 K2 79.1(15)
C17 C18 K2 78.4(14)
Er2 C18 K2 102.5(5)
C20 C19 C18 136.2(16)
C20 C19 Er2 76.2(13)
C18 C19 Er2 76.1(12)
C20 C19 K2 78.6(14)
C18 C19 K2 74.8(14)
Er2 C19 K2 101.8(5)
C21 C20 C19 134.6(15)
C21 C20 Er2 74.3(13)
C19 C20 Er2 73.7(13)
C21 C20 K2 79.4(14)
C19 C20 K2 75.5(14)
Er2 C20 K2 100.1(5)
C20 C21 C22 135.3(15)
C20 C21 Er2 75.3(13)
C22 C21 Er2 74.1(12)
C20 C21 K2 74.8(14)
C22 C21 K2 78.6(14)
Er2 C21 K2 99.0(5)
C21 C22 C23 133.5(14)
C21 C22 Er2 75.1(13)
C23 C22 Er2 74.9(13)
C21 C22 K2 75.7(14)
C23 C22 K2 74.5(13)
Er2 C22 K2 98.3(5)
C24 C23 C22 136.1(15)
C24 C23 Er2 75.4(14)
C22 C23 Er2 74.3(13)
C24 C23 K2 75.1(15)
C22 C23 K2 79.7(13)
Er2 C23 K2 99.8(5)
C23 C24 C17 134.8(15)
C23 C24 Er2 74.4(13)
C17 C24 Er2 74.1(14)
C23 C24 K2 79.1(15)
C17 C24 K2 75.9(15)
Er2 C24 K2 100.8(5)
C24' C17' C18' 133.2(15)
C24' C17' Er2 74.7(13)
C18' C17' Er2 72.2(13)
C24' C17' K2 77.8(14)
C18' C17' K2 76.2(14)
Er2 C17' K2 99.6(5)
C19' C18' C17' 136.3(16)
C19' C18' Er2 76.6(15)
C17' C18' Er2 76.8(13)
C19' C18' K2 74.5(16)
C17' C18' K2 77.5(14)
Er2 C18' K2 101.3(5)
C20' C19' C18' 135.4(16)
C20' C19' Er2 74.0(13)
C18' C19' Er2 73.4(14)
C20' C19' K2 78.2(15)
C18' C19' K2 79.7(16)
Er2 C19' K2 102.1(6)
C19' C20' C21' 134.5(15)
C19' C20' Er2 75.8(13)
C21' C20' Er2 75.9(13)
C19' C20' K2 75.6(15)
C21' C20' K2 76.2(14)
Er2 C20' K2 101.7(5)
C22' C21' C20' 135.6(14)
C22' C21' Er2 74.3(13)
C20' C21' Er2 73.4(13)
C22' C21' K2 80.1(14)
C20' C21' K2 77.3(15)
Er2 C21' K2 101.4(5)
C21' C22' C23' 133.0(15)
C21' C22' Er2 75.0(13)
C23' C22' Er2 74.9(14)
C21' C22' K2 73.6(14)
C23' C22' K2 76.8(15)
Er2 C22' K2 99.5(5)
C24' C23' C22' 136.3(15)
C24' C23' Er2 75.4(14)
C22' C23' Er2 74.4(14)
C24' C23' K2 77.5(15)
C22' C23' K2 77.2(15)
Er2 C23' K2 99.5(5)
C23' C24' C17' 135.0(14)
C23' C24' Er2 74.6(13)
C17' C24' Er2 74.8(13)
C23' C24' K2 77.0(14)
C17' C24' K2 76.2(14)
Er2 C24' K2 99.1(5)
C26 C25 C32 133.2(14)
C26 C25 Er2 73.7(8)
C32 C25 Er2 74.1(8)
C27 C26 C25 138.1(16)
C27 C26 Er2 75.6(9)
C25 C26 Er2 75.2(8)
C26 C27 C28 133.7(16)
C26 C27 Er2 73.4(9)
C28 C27 Er2 74.2(8)
C27 C28 C29 135.8(14)
C27 C28 Er2 75.1(8)
C29 C28 Er2 73.9(8)
C30 C29 C28 133.5(14)
C30 C29 Er2 74.9(8)
C28 C29 Er2 74.2(8)
C31 C30 C29 134.9(18)
C31 C30 Er2 74.5(10)
C29 C30 Er2 73.1(8)
C32 C31 C30 136.0(18)
C32 C31 Er2 74.1(9)
C30 C31 Er2 74.8(10)
C31 C32 C25 134.7(14)
C31 C32 Er2 75.2(8)
C25 C32 Er2 74.0(8)
O1 C33 C34 107.3(12)
C35 C34 C33 101.9(12)
C36 C35 C34 103.3(12)
O1 C36 C35 107.4(12)
O2 C37 C38 104.0(15)
C37 C38 C39 105.6(14)
C40 C39 C38 104.7(14)
O2 C40 C39 107.8(15)
O3 C41 C42 105.4(14)
O3 C44 C43 107.2(13)
C42 C43 C44 105.3(13)
C43 C42 C41 110.2(15)
O4 C45 C46 105.7(12)
C46 C47 C48 102.3(13)
O4 C48 C47 109.6(13)
C47 C46 C45 105.4(14)

loop_
_geom_bond_atom_site_label_1
_geom_bond_atom_site_label_2
_geom_bond_distance
Er1 C3 2.575(12)
Er1 C11 2.597(13)
Er1 C13 2.588(12)
Er1 C7 2.595(13)
Er1 C2 2.606(11)
Er1 C6 2.607(13)
Er1 C1 2.606(13)
Er1 C8 2.609(13)
Er1 C4 2.614(11)
Er1 C9 2.624(12)
Er1 C14 2.621(12)
Er1 C16 2.620(11)
Er2 C26 2.559(14)
Er2 C29 2.573(13)
Er2 C28 2.576(14)
Er2 C25 2.578(13)
Er2 C27 2.587(13)
Er2 C32 2.579(13)
Er2 C31 2.592(14)
Er2 C30 2.595(15)
Er2 C18' 2.62(2)
Er2 C20' 2.64(2)
Er2 C19 2.64(2)
Er2 C17 2.65(3)
K1 O4 2.691(10)
K1 O1 2.703(10)
K1 O3 2.706(9)
K1 O2 2.714(11)
K1 C4 3.132(14)
K1 C3 3.137(14)
K1 C5 3.182(14)
K1 C2 3.195(12)
K1 C1 3.215(13)
K1 C6 3.239(14)
K1 C8 3.263(13)
K1 C7 3.274(13)
K2 C18 3.01(2)
K2 C19' 3.03(3)
K2 C17 3.05(3)
K2 C21' 3.05(3)
K2 C24 3.08(3)
K2 C19 3.06(3)
K2 C20' 3.07(3)
K2 C20 3.10(3)
K2 C15 3.093(13)
K2 C18' 3.10(3)
K2 C16 3.110(13)
K2 C17' 3.11(3)
O1 C36 1.404(16)
O1 C33 1.403(16)
O2 C40 1.413(18)
O2 C37 1.429(19)
O3 C44 1.403(15)
O3 C41 1.426(17)
O4 C48 1.387(17)
O4 C45 1.427(17)
C1 C8 1.38(2)
C1 C2 1.420(19)
C2 C3 1.367(19)
C3 C4 1.36(2)
C4 C5 1.43(2)
C5 C6 1.39(2)
C6 C7 1.414(19)
C7 C8 1.37(2)
C9 C16 1.407(18)
C9 C10 1.410(18)
C10 C11 1.376(17)
C11 C12 1.379(17)
C12 C13 1.398(17)
C13 C14 1.409(16)
C14 C15 1.402(16)
C15 C16 1.381(17)
C17 C24 1.41(2)
C17 C18 1.41(2)
C18 C19 1.37(2)
C19 C20 1.38(2)
C20 C21 1.40(2)
C21 C22 1.41(2)
C22 C23 1.41(2)
C23 C24 1.39(2)
C17' C24' 1.41(2)
C17' C18' 1.41(2)
C18' C19' 1.37(2)
C19' C20' 1.38(2)
C20' C21' 1.40(2)
C21' C22' 1.41(2)
C22' C23' 1.41(2)
C23' C24' 1.38(2)
C25 C26 1.38(2)
C25 C32 1.42(2)
C26 C27 1.374(19)
C27 C28 1.37(2)
C28 C29 1.41(2)
C29 C30 1.42(2)
C30 C31 1.37(2)
C31 C32 1.37(2)
C33 C34 1.51(2)
C34 C35 1.48(2)
C35 C36 1.471(19)
C37 C38 1.45(2)
C38 C39 1.48(3)
C39 C40 1.46(2)
C41 C42 1.45(2)
C44 C43 1.50(2)
C43 C42 1.40(2)
C45 C46 1.499(19)
C47 C46 1.48(2)
C47 C48 1.50(2)

loop_
_geom_torsion_atom_site_label_1
_geom_torsion_atom_site_label_2
_geom_torsion_atom_site_label_3
_geom_torsion_atom_site_label_4
_geom_torsion
O4 K1 O1 C36 -104.0(10)
O3 K1 O1 C36 116.9(11)
O2 K1 O1 C36 -166.8(10)
C4 K1 O1 C36 45.7(11)
C3 K1 O1 C36 38.8(11)
C5 K1 O1 C36 28.0(13)
C2 K1 O1 C36 20.1(10)
C1 K1 O1 C36 -5.7(10)
C6 K1 O1 C36 -16.4(13)
C8 K1 O1 C36 -24.8(11)
C7 K1 O1 C36 -31.2(11)
O4 K1 O1 C33 70.9(11)
O3 K1 O1 C33 -68.2(11)
O2 K1 O1 C33 8.1(13)
C4 K1 O1 C33 -139.4(11)
C3 K1 O1 C33 -146.4(11)
C5 K1 O1 C33 -157.1(11)
C2 K1 O1 C33 -165.0(12)
C1 K1 O1 C33 169.1(12)
C6 K1 O1 C33 158.5(10)
C8 K1 O1 C33 150.1(11)
C7 K1 O1 C33 143.7(11)
O4 K1 O2 C40 -63.2(12)
O1 K1 O2 C40 2.3(14)
O3 K1 O2 C40 74.1(12)
C4 K1 O2 C40 155.1(12)
C3 K1 O2 C40 151.1(11)
C5 K1 O2 C40 174.1(12)
C2 K1 O2 C40 170.1(11)
C1 K1 O2 C40 -145.7(12)
C6 K1 O2 C40 -160.7(12)
C8 K1 O2 C40 -133.1(12)
C7 K1 O2 C40 -140.8(12)
O4 K1 O2 C37 131.0(15)
O1 K1 O2 C37 -163.5(13)
O3 K1 O2 C37 -91.7(14)
C4 K1 O2 C37 -10.7(15)
C3 K1 O2 C37 -14.7(16)
C5 K1 O2 C37 8.3(14)
C2 K1 O2 C37 4.3(18)
C1 K1 O2 C37 48.5(16)
C6 K1 O2 C37 33.5(14)
C8 K1 O2 C37 61.0(15)
C7 K1 O2 C37 53.4(15)
O4 K1 O3 C44 29.5(14)
O1 K1 O3 C44 95.1(12)
O2 K1 O3 C44 -37.9(12)
C4 K1 O3 C44 -138.3(12)
C3 K1 O3 C44 -163.7(13)
C5 K1 O3 C44 -119.4(12)
C2 K1 O3 C44 176.0(12)
C1 K1 O3 C44 168.8(11)
C6 K1 O3 C44 -115.8(12)
C8 K1 O3 C44 -177.5(11)
C7 K1 O3 C44 -136.5(12)
O4 K1 O3 C41 -122.2(12)
O1 K1 O3 C41 -56.6(12)
O2 K1 O3 C41 170.5(12)
C4 K1 O3 C41 70.1(12)
C3 K1 O3 C41 44.7(12)
C5 K1 O3 C41 88.9(12)
C2 K1 O3 C41 24.4(12)
C1 K1 O3 C41 17.1(13)
C6 K1 O3 C41 92.5(12)
C8 K1 O3 C41 30.9(14)
C7 K1 O3 C41 71.9(14)
O1 K1 O4 C48 35.3(12)
O3 K1 O4 C48 99.2(12)
O2 K1 O4 C48 171.6(13)
C4 K1 O4 C48 -100.8(13)
C3 K1 O4 C48 -58.9(14)
C5 K1 O4 C48 -116.4(12)
C2 K1 O4 C48 -40.3(13)
C1 K1 O4 C48 -45.9(12)
C6 K1 O4 C48 -108.9(12)
C8 K1 O4 C48 -64.4(12)
C7 K1 O4 C48 -88.9(12)
O1 K1 O4 C45 176.5(10)
O3 K1 O4 C45 -119.6(10)
O2 K1 O4 C45 -47.3(10)
C4 K1 O4 C45 40.3(13)
C3 K1 O4 C45 82.3(12)
C5 K1 O4 C45 24.8(11)
C2 K1 O4 C45 100.8(10)
C1 K1 O4 C45 95.2(10)
C6 K1 O4 C45 32.2(10)
C8 K1 O4 C45 76.8(10)
C7 K1 O4 C45 52.2(10)
C3 Er1 C1 C8 -128.1(9)
C11 Er1 C1 C8 159.3(7)
C13 Er1 C1 C8 12(8)
C7 Er1 C1 C8 -18.9(7)
C2 Er1 C1 C8 -148.3(12)
C6 Er1 C1 C8 -43.8(8)
C4 Er1 C1 C8 -104.2(9)
C9 Er1 C1 C8 106.5(8)
C14 Er1 C1 C8 31.4(11)
C16 Er1 C1 C8 76.1(8)
C3 Er1 C1 C2 20.2(8)
C11 Er1 C1 C2 -52.4(8)
C13 Er1 C1 C2 161(8)
C7 Er1 C1 C2 129.4(8)
C6 Er1 C1 C2 104.5(8)
C8 Er1 C1 C2 148.3(12)
C4 Er1 C1 C2 44.1(7)
C9 Er1 C1 C2 -105.2(8)
C14 Er1 C1 C2 179.7(7)
C16 Er1 C1 C2 -135.6(8)
C3 Er1 C1 K1 -52.2(5)
C11 Er1 C1 K1 -124.7(5)
C13 Er1 C1 K1 88(8)
C7 Er1 C1 K1 57.0(5)
C2 Er1 C1 K1 -72.4(7)
C6 Er1 C1 K1 32.2(5)
C8 Er1 C1 K1 75.9(8)
C4 Er1 C1 K1 -28.2(5)
C9 Er1 C1 K1 -177.5(5)
C14 Er1 C1 K1 107.3(6)
C16 Er1 C1 K1 152.0(5)
O4 K1 C1 C8 -48.3(8)
O1 K1 C1 C8 -129.4(8)
O3 K1 C1 C8 159.5(8)
O2 K1 C1 C8 26.9(11)
C4 K1 C1 C8 97.7(9)
C3 K1 C1 C8 121.1(10)
C5 K1 C1 C8 70.0(8)
C2 K1 C1 C8 142.6(12)
C6 K1 C1 C8 43.7(8)
C7 K1 C1 C8 20.2(7)
O4 K1 C1 C2 169.0(7)
O1 K1 C1 C2 88.0(8)
O3 K1 C1 C2 16.9(9)
O2 K1 C1 C2 -115.7(9)
C4 K1 C1 C2 -44.9(7)
C3 K1 C1 C2 -21.5(7)
C5 K1 C1 C2 -72.7(8)
C6 K1 C1 C2 -99.0(8)
C8 K1 C1 C2 -142.6(12)
C7 K1 C1 C2 -122.4(9)
O4 K1 C1 Er1 -120.4(5)
O1 K1 C1 Er1 158.6(5)
O3 K1 C1 Er1 87.5(5)
O2 K1 C1 Er1 -45.1(8)
C4 K1 C1 Er1 25.7(4)
C3 K1 C1 Er1 49.1(5)
C5 K1 C1 Er1 -2.1(4)
C2 K1 C1 Er1 70.6(7)
C6 K1 C1 Er1 -28.4(4)
C8 K1 C1 Er1 -72.1(8)
C7 K1 C1 Er1 -51.8(5)
C8 C1 C2 C3 -2(3)
Er1 C1 C2 C3 -48.9(15)
K1 C1 C2 C3 56.8(15)
C8 C1 C2 Er1 46.7(16)
K1 C1 C2 Er1 105.7(3)
C8 C1 C2 K1 -59.0(17)
Er1 C1 C2 K1 -105.7(3)
C11 Er1 C2 C3 -78.0(9)
C13 Er1 C2 C3 -33.7(13)
C7 Er1 C2 C3 102.5(10)
C6 Er1 C2 C3 72.0(9)
C1 Er1 C2 C3 144.5(13)
C8 Er1 C2 C3 126.4(10)
C4 Er1 C2 C3 17.9(9)
C9 Er1 C2 C3 -137.9(9)
C14 Er1 C2 C3 140(9)
C16 Er1 C2 C3 -162.8(9)
C3 Er1 C2 C1 -144.5(13)
C11 Er1 C2 C1 137.5(8)
C13 Er1 C2 C1 -178.2(8)
C7 Er1 C2 C1 -42.0(8)
C6 Er1 C2 C1 -72.5(8)
C8 Er1 C2 C1 -18.1(8)
C4 Er1 C2 C1 -126.5(8)
C9 Er1 C2 C1 77.6(8)
C14 Er1 C2 C1 -4(10)
C16 Er1 C2 C1 52.7(9)
C3 Er1 C2 K1 -70.6(9)
C11 Er1 C2 K1 -148.6(4)
C13 Er1 C2 K1 -104.3(8)
C7 Er1 C2 K1 31.9(4)
C6 Er1 C2 K1 1.3(5)
C1 Er1 C2 K1 73.9(7)
C8 Er1 C2 K1 55.7(5)
C4 Er1 C2 K1 -52.7(5)
C9 Er1 C2 K1 151.5(5)
C14 Er1 C2 K1 70(10)
C16 Er1 C2 K1 126.6(4)
O4 K1 C2 C3 -153.1(8)
O1 K1 C2 C3 131.3(9)
O3 K1 C2 C3 54.5(9)
O2 K1 C2 C3 -39.4(11)
C4 K1 C2 C3 -19.2(8)
C5 K1 C2 C3 -43.8(8)
C1 K1 C2 C3 -140.2(13)
C6 K1 C2 C3 -70.4(9)
C8 K1 C2 C3 -120.1(10)
C7 K1 C2 C3 -97.0(9)
O4 K1 C2 C1 -12.9(9)
O1 K1 C2 C1 -88.5(8)
O3 K1 C2 C1 -165.3(8)
O2 K1 C2 C1 100.8(10)
C4 K1 C2 C1 121.0(8)
C3 K1 C2 C1 140.2(13)
C5 K1 C2 C1 96.4(8)
C6 K1 C2 C1 69.8(8)
C8 K1 C2 C1 20.1(7)
C7 K1 C2 C1 43.2(7)
O4 K1 C2 Er1 -83.8(5)
O1 K1 C2 Er1 -159.4(5)
O3 K1 C2 Er1 123.8(4)
O2 K1 C2 Er1 29.8(9)
C4 K1 C2 Er1 50.1(5)
C3 K1 C2 Er1 69.3(8)
C5 K1 C2 Er1 25.5(4)
C1 K1 C2 Er1 -70.9(7)
C6 K1 C2 Er1 -1.2(4)
C8 K1 C2 Er1 -50.8(4)
C7 K1 C2 Er1 -27.7(4)
C1 C2 C3 C4 0(3)
Er1 C2 C3 C4 -49.6(19)
K1 C2 C3 C4 57.4(19)
C1 C2 C3 Er1 49.1(14)
K1 C2 C3 Er1 107.0(3)
C1 C2 C3 K1 -57.9(14)
Er1 C2 C3 K1 -107.0(3)
C11 Er1 C3 C4 -105.2(9)
C13 Er1 C3 C4 -50.1(10)
C7 Er1 C3 C4 74.1(9)
C2 Er1 C3 C4 148.7(14)
C6 Er1 C3 C4 43.5(9)
C1 Er1 C3 C4 127.9(9)
C8 Er1 C3 C4 103.7(9)
C9 Er1 C3 C4 -161.1(8)
C14 Er1 C3 C4 -28.3(14)
C16 Er1 C3 C4 177.8(8)
C11 Er1 C3 C2 106.1(9)
C13 Er1 C3 C2 161.2(8)
C7 Er1 C3 C2 -74.6(9)
C6 Er1 C3 C2 -105.2(9)
C1 Er1 C3 C2 -20.8(8)
C8 Er1 C3 C2 -45.0(9)
C4 Er1 C3 C2 -148.7(14)
C9 Er1 C3 C2 50.2(10)
C14 Er1 C3 C2 -177.0(7)
C16 Er1 C3 C2 29.1(14)
C11 Er1 C3 K1 -178.2(5)
C13 Er1 C3 K1 -123.1(5)
C7 Er1 C3 K1 1.1(5)
C2 Er1 C3 K1 75.7(8)
C6 Er1 C3 K1 -29.5(5)
C1 Er1 C3 K1 54.9(5)
C8 Er1 C3 K1 30.7(5)
C4 Er1 C3 K1 -73.0(8)
C9 Er1 C3 K1 125.9(5)
C14 Er1 C3 K1 -101.3(8)
C16 Er1 C3 K1 104.8(8)
O4 K1 C3 C4 -105.4(9)
O1 K1 C3 C4 166.1(8)
O3 K1 C3 C4 90.3(8)
O2 K1 C3 C4 9.4(9)
C5 K1 C3 C4 -22.0(7)
C2 K1 C3 C4 -145.0(13)
C1 K1 C3 C4 -122.9(9)
C6 K1 C3 C4 -46.4(8)
C8 K1 C3 C4 -99.3(8)
C7 K1 C3 C4 -73.3(8)
O4 K1 C3 C2 39.7(12)
O1 K1 C3 C2 -48.9(8)
O3 K1 C3 C2 -124.7(9)
O2 K1 C3 C2 154.4(8)
C4 K1 C3 C2 145.0(13)
C5 K1 C3 C2 123.1(9)
C1 K1 C3 C2 22.1(7)
C6 K1 C3 C2 98.7(8)
C8 K1 C3 C2 45.8(8)
C7 K1 C3 C2 71.8(8)
O4 K1 C3 Er1 -33.0(9)
O1 K1 C3 Er1 -121.6(5)
O3 K1 C3 Er1 162.6(5)
O2 K1 C3 Er1 81.7(6)
C4 K1 C3 Er1 72.3(8)
C5 K1 C3 Er1 50.3(5)
C2 K1 C3 Er1 -72.7(7)
C1 K1 C3 Er1 -50.6(5)
C6 K1 C3 Er1 26.0(4)
C8 K1 C3 Er1 -26.9(4)
C7 K1 C3 Er1 -1.0(4)
C2 C3 C4 C5 2(3)
Er1 C3 C4 C5 -47.1(16)
K1 C3 C4 C5 60.6(16)
C2 C3 C4 Er1 49.4(19)
K1 C3 C4 Er1 107.7(3)
C2 C3 C4 K1 -58.2(19)
Er1 C3 C4 K1 -107.7(3)
C11 Er1 C4 C3 78.7(9)
C13 Er1 C4 C3 139.0(9)
C7 Er1 C4 C3 -103.0(9)
C2 Er1 C4 C3 -18.1(8)
C6 Er1 C4 C3 -128.0(10)
C1 Er1 C4 C3 -43.4(8)
C8 Er1 C4 C3 -73.2(9)
C9 Er1 C4 C3 32.0(13)
C14 Er1 C4 C3 164.2(8)
C16 Er1 C4 C3 -36(14)
C3 Er1 C4 C5 147.2(13)
C11 Er1 C4 C5 -134.0(8)
C13 Er1 C4 C5 -73.8(8)
C7 Er1 C4 C5 44.3(9)
C2 Er1 C4 C5 129.2(9)
C6 Er1 C4 C5 19.2(7)
C1 Er1 C4 C5 103.8(9)
C8 Er1 C4 C5 74.0(9)
C9 Er1 C4 C5 179.2(8)
C14 Er1 C4 C5 -48.5(9)
C16 Er1 C4 C5 111(14)
C3 Er1 C4 K1 72.7(8)
C11 Er1 C4 K1 151.4(5)
C13 Er1 C4 K1 -148.3(5)
C7 Er1 C4 K1 -30.3(5)
C2 Er1 C4 K1 54.6(5)
C6 Er1 C4 K1 -55.3(5)
C1 Er1 C4 K1 29.3(5)
C8 Er1 C4 K1 -0.5(6)
C9 Er1 C4 K1 104.7(8)
C14 Er1 C4 K1 -123.1(5)
C16 Er1 C4 K1 36(14)
O4 K1 C4 C3 108.6(10)
O1 K1 C4 C3 -16.5(9)
O3 K1 C4 C3 -85.7(8)
O2 K1 C4 C3 -172.2(8)
C5 K1 C4 C3 140.8(11)
C2 K1 C4 C3 19.1(7)
C1 K1 C4 C3 43.5(7)
C6 K1 C4 C3 119.5(8)
C8 K1 C4 C3 69.8(8)
C7 K1 C4 C3 95.5(8)
O4 K1 C4 C5 -32.1(10)
O1 K1 C4 C5 -157.2(7)
O3 K1 C4 C5 133.5(7)
O2 K1 C4 C5 47.0(8)
C3 K1 C4 C5 -140.8(11)
C2 K1 C4 C5 -121.7(8)
C1 K1 C4 C5 -97.2(8)
C6 K1 C4 C5 -21.2(6)
C8 K1 C4 C5 -71.0(7)
C7 K1 C4 C5 -45.3(7)
O4 K1 C4 Er1 39.3(9)
O1 K1 C4 Er1 -85.8(6)
O3 K1 C4 Er1 -155.0(6)
O2 K1 C4 Er1 118.4(5)
C3 K1 C4 Er1 -69.4(7)
C5 K1 C4 Er1 71.4(7)
C2 K1 C4 Er1 -50.3(4)
C1 K1 C4 Er1 -25.8(4)
C6 K1 C4 Er1 50.2(5)
C8 K1 C4 Er1 0.4(5)
C7 K1 C4 Er1 26.1(5)
C3 C4 C5 C6 0(3)
Er1 C4 C5 C6 -47.1(15)
K1 C4 C5 C6 59.6(15)
C3 C4 C5 Er1 46.6(16)
K1 C4 C5 Er1 106.8(3)
C3 C4 C5 K1 -60.1(16)
Er1 C4 C5 K1 -106.8(3)
C3 Er1 C5 C6 127.7(9)
C11 Er1 C5 C6 -158.0(8)
C13 Er1 C5 C6 -103.9(8)
C7 Er1 C5 C6 19.4(9)
C2 Er1 C5 C6 104.3(8)
C1 Er1 C5 C6 73.4(9)
C8 Er1 C5 C6 43.5(8)
C4 Er1 C5 C6 146.3(13)
C9 Er1 C5 C6 86(63)
C14 Er1 C5 C6 -73.5(8)
C16 Er1 C5 C6 -30.1(12)
C3 Er1 C5 C4 -18.6(8)
C11 Er1 C5 C4 55.7(9)
C13 Er1 C5 C4 109.8(8)
C7 Er1 C5 C4 -126.9(10)
C2 Er1 C5 C4 -42.1(8)
C6 Er1 C5 C4 -146.3(13)
C1 Er1 C5 C4 -72.9(9)
C8 Er1 C5 C4 -102.8(9)
C9 Er1 C5 C4 -60(63)
C14 Er1 C5 C4 140.2(8)
C16 Er1 C5 C4 -176.4(8)
C3 Er1 C5 K1 51.9(5)
C11 Er1 C5 K1 126.3(5)
C13 Er1 C5 K1 -179.7(5)
C7 Er1 C5 K1 -56.4(5)
C2 Er1 C5 K1 28.5(5)
C6 Er1 C5 K1 -75.8(8)
C1 Er1 C5 K1 -2.4(5)
C8 Er1 C5 K1 -32.3(5)
C4 Er1 C5 K1 70.5(8)
C9 Er1 C5 K1 10(63)
C14 Er1 C5 K1 -149.2(4)
C16 Er1 C5 K1 -105.9(8)
O4 K1 C5 C6 17.8(9)
O1 K1 C5 C6 -104.9(10)
O3 K1 C5 C6 172.9(8)
O2 K1 C5 C6 86.2(8)
C4 K1 C5 C6 -140.5(12)
C3 K1 C5 C6 -119.3(9)
C2 K1 C5 C6 -96.2(8)
C1 K1 C5 C6 -68.9(8)
C8 K1 C5 C6 -42.9(7)
C7 K1 C5 C6 -20.3(8)
O4 K1 C5 C4 158.2(7)
O1 K1 C5 C4 35.5(10)
O3 K1 C5 C4 -46.6(7)
O2 K1 C5 C4 -133.3(8)
C3 K1 C5 C4 21.1(6)
C2 K1 C5 C4 44.2(7)
C1 K1 C5 C4 71.5(7)
C6 K1 C5 C4 140.5(12)
C8 K1 C5 C4 97.6(8)
C7 K1 C5 C4 120.1(8)
O4 K1 C5 Er1 88.8(5)
O1 K1 C5 Er1 -33.9(9)
O3 K1 C5 Er1 -116.1(5)
O2 K1 C5 Er1 157.2(5)
C4 K1 C5 Er1 -69.5(7)
C3 K1 C5 Er1 -48.3(4)
C2 K1 C5 Er1 -25.2(4)
C1 K1 C5 Er1 2.1(4)
C6 K1 C5 Er1 71.0(7)
C8 K1 C5 Er1 28.1(4)
C7 K1 C5 Er1 50.7(5)
C4 C5 C6 C7 -1(3)
Er1 C5 C6 C7 -48.1(17)
K1 C5 C6 C7 56.8(18)
C4 C5 C6 Er1 47.1(15)
K1 C5 C6 Er1 104.9(3)
C4 C5 C6 K1 -57.8(15)
Er1 C5 C6 K1 -104.9(3)
C3 Er1 C6 C5 -43.6(8)
C11 Er1 C6 C5 37.7(12)
C13 Er1 C6 C5 78.7(8)
C7 Er1 C6 C5 -146.8(14)
C2 Er1 C6 C5 -73.0(9)
C1 Er1 C6 C5 -103.5(9)
C8 Er1 C6 C5 -127.9(9)
C4 Er1 C6 C5 -19.7(8)
C9 Er1 C6 C5 -179.1(8)
C14 Er1 C6 C5 109.1(8)
C16 Er1 C6 C5 162.6(8)
C3 Er1 C6 C7 103.2(10)
C11 Er1 C6 C7 -175.5(8)
C13 Er1 C6 C7 -134.5(9)
C2 Er1 C6 C7 73.8(9)
C1 Er1 C6 C7 43.3(9)
C8 Er1 C6 C7 18.9(9)
C4 Er1 C6 C7 127.1(11)
C9 Er1 C6 C7 -32.3(14)
C14 Er1 C6 C7 -104.1(9)
C16 Er1 C6 C7 -50.7(10)
C3 Er1 C6 K1 28.1(4)
C11 Er1 C6 K1 109.4(7)
C13 Er1 C6 K1 150.4(4)
C7 Er1 C6 K1 -75.1(9)
C2 Er1 C6 K1 -1.3(5)
C1 Er1 C6 K1 -31.8(4)
C8 Er1 C6 K1 -56.2(4)
C4 Er1 C6 K1 52.0(4)
C9 Er1 C6 K1 -107.4(8)
C14 Er1 C6 K1 -179.2(4)
C16 Er1 C6 K1 -125.7(4)
O4 K1 C6 C5 -164.5(8)
O1 K1 C6 C5 112.1(9)
O3 K1 C6 C5 -8.5(9)
O2 K1 C6 C5 -90.0(8)
C4 K1 C6 C5 22.2(7)
C3 K1 C6 C5 46.6(8)
C2 K1 C6 C5 73.1(8)
C1 K1 C6 C5 100.2(9)
C8 K1 C6 C5 123.5(9)
C7 K1 C6 C5 142.9(14)
O4 K1 C6 C7 52.6(9)
O1 K1 C6 C7 -30.8(13)
O3 K1 C6 C7 -151.4(8)
O2 K1 C6 C7 127.1(10)
C4 K1 C6 C7 -120.7(11)
C3 K1 C6 C7 -96.3(10)
C5 K1 C6 C7 -142.9(14)
C2 K1 C6 C7 -69.9(9)
C1 K1 C6 C7 -42.7(9)
C8 K1 C6 C7 -19.4(8)
O4 K1 C6 Er1 123.6(4)
O1 K1 C6 Er1 40.2(8)
O3 K1 C6 Er1 -80.4(5)
O2 K1 C6 Er1 -161.9(5)
C4 K1 C6 Er1 -49.7(4)
C3 K1 C6 Er1 -25.3(4)
C5 K1 C6 Er1 -71.9(8)
C2 K1 C6 Er1 1.1(4)
C1 K1 C6 Er1 28.3(4)
C8 K1 C6 Er1 51.6(5)
C7 K1 C6 Er1 71.0(9)
C5 C6 C7 C8 -1(3)
Er1 C6 C7 C8 -49.2(18)
K1 C6 C7 C8 55.1(19)
C5 C6 C7 Er1 48.6(17)
K1 C6 C7 Er1 104.2(3)
C5 C6 C7 K1 -55.6(17)
Er1 C6 C7 K1 -104.2(3)
C3 Er1 C7 C8 73.1(8)
C11 Er1 C7 C8 -123(11)
C13 Er1 C7 C8 -159.4(7)
C2 Er1 C7 C8 43.3(8)
C6 Er1 C7 C8 146.8(14)
C1 Er1 C7 C8 19.1(7)
C4 Er1 C7 C8 102.7(8)
C9 Er1 C7 C8 -51.7(9)
C14 Er1 C7 C8 -135.3(8)
C16 Er1 C7 C8 -75.5(8)
C3 Er1 C7 C6 -73.6(9)
C11 Er1 C7 C6 90(11)
C13 Er1 C7 C6 53.9(10)
C2 Er1 C7 C6 -103.5(9)
C1 Er1 C7 C6 -127.7(10)
C8 Er1 C7 C6 -146.8(14)
C4 Er1 C7 C6 -44.1(9)
C9 Er1 C7 C6 161.5(8)
C14 Er1 C7 C6 78.0(9)
C16 Er1 C7 C6 137.7(9)
C3 Er1 C7 K1 -1.1(5)
C11 Er1 C7 K1 163(11)
C13 Er1 C7 K1 126.5(4)
C2 Er1 C7 K1 -30.9(4)
C6 Er1 C7 K1 72.6(8)
C1 Er1 C7 K1 -55.1(4)
C8 Er1 C7 K1 -74.2(8)
C4 Er1 C7 K1 28.5(5)
C9 Er1 C7 K1 -125.9(5)
C14 Er1 C7 K1 150.5(4)
C16 Er1 C7 K1 -149.7(5)
O4 K1 C7 C8 89.6(8)
O1 K1 C7 C8 15.6(9)
O3 K1 C7 C8 -100.5(10)
O2 K1 C7 C8 163.5(8)
C4 K1 C7 C8 -98.5(9)
C3 K1 C7 C8 -71.5(8)
C5 K1 C7 C8 -123.7(9)
C2 K1 C7 C8 -44.8(8)
C1 K1 C7 C8 -20.6(8)
C6 K1 C7 C8 -143.9(14)
O4 K1 C7 C6 -126.5(10)
O1 K1 C7 C6 159.5(9)
O3 K1 C7 C6 43.4(13)
O2 K1 C7 C6 -52.5(9)
C4 K1 C7 C6 45.4(9)
C3 K1 C7 C6 72.4(9)
C5 K1 C7 C6 20.3(8)
C2 K1 C7 C6 99.2(10)
C1 K1 C7 C6 123.4(11)
C8 K1 C7 C6 143.9(14)
O4 K1 C7 Er1 162.1(5)
O1 K1 C7 Er1 88.0(5)
O3 K1 C7 Er1 -28.1(9)
O2 K1 C7 Er1 -124.0(5)
C4 K1 C7 Er1 -26.0(4)
C3 K1 C7 Er1 0.9(4)
C5 K1 C7 Er1 -51.2(5)
C2 K1 C7 Er1 27.7(4)
C1 K1 C7 Er1 51.9(5)
C6 K1 C7 Er1 -71.5(8)
C8 K1 C7 Er1 72.4(8)
C6 C7 C8 C1 1(3)
Er1 C7 C8 C1 -47.7(17)
K1 C7 C8 C1 56.0(17)
C6 C7 C8 Er1 49.0(19)
K1 C7 C8 Er1 103.6(3)
C6 C7 C8 K1 -54.6(19)
Er1 C7 C8 K1 -103.6(3)
C2 C1 C8 C7 1(3)
Er1 C1 C8 C7 47.5(17)
K1 C1 C8 C7 -56.9(17)
C2 C1 C8 Er1 -46.5(16)
K1 C1 C8 Er1 -104.4(3)
C2 C1 C8 K1 57.9(16)
Er1 C1 C8 K1 104.4(3)
C3 Er1 C8 C7 -103.8(8)
C11 Er1 C8 C7 176.0(8)
C13 Er1 C8 C7 34.0(11)
C2 Er1 C8 C7 -128.4(9)
C6 Er1 C8 C7 -19.5(8)
C1 Er1 C8 C7 -147.0(12)
C4 Er1 C8 C7 -74.4(8)
C9 Er1 C8 C7 136.7(8)
C14 Er1 C8 C7 52.2(9)
C16 Er1 C8 C7 106.8(8)
C3 Er1 C8 C1 43.2(8)
C11 Er1 C8 C1 -37.0(12)
C13 Er1 C8 C1 -179.0(7)
C7 Er1 C8 C1 147.0(12)
C2 Er1 C8 C1 18.6(7)
C6 Er1 C8 C1 127.5(9)
C4 Er1 C8 C1 72.6(9)
C9 Er1 C8 C1 -76.3(8)
C14 Er1 C8 C1 -160.8(7)
C16 Er1 C8 C1 -106.2(8)
C3 Er1 C8 K1 -29.0(5)
C11 Er1 C8 K1 -109.2(7)
C13 Er1 C8 K1 108.9(6)
C7 Er1 C8 K1 74.9(7)
C2 Er1 C8 K1 -53.6(4)
C6 Er1 C8 K1 55.4(5)
C1 Er1 C8 K1 -72.1(7)
C4 Er1 C8 K1 0.5(6)
C9 Er1 C8 K1 -148.5(5)
C14 Er1 C8 K1 127.1(4)
C16 Er1 C8 K1 -178.3(5)
O4 K1 C8 C7 -86.1(8)
O1 K1 C8 C7 -166.7(8)
O3 K1 C8 C7 113.0(9)
O2 K1 C8 C7 -18.9(9)
C4 K1 C8 C7 71.0(8)
C3 K1 C8 C7 97.6(9)
C5 K1 C8 C7 43.2(8)
C2 K1 C8 C7 121.8(9)
C1 K1 C8 C7 142.6(13)
C6 K1 C8 C7 20.0(8)
O4 K1 C8 C1 131.3(8)
O1 K1 C8 C1 50.7(8)
O3 K1 C8 C1 -29.7(11)
O2 K1 C8 C1 -161.5(8)
C4 K1 C8 C1 -71.6(8)
C3 K1 C8 C1 -45.0(8)
C5 K1 C8 C1 -99.4(9)
C2 K1 C8 C1 -20.8(7)
C6 K1 C8 C1 -122.6(9)
C7 K1 C8 C1 -142.6(13)
O4 K1 C8 Er1 -157.6(6)
O1 K1 C8 Er1 121.9(5)
O3 K1 C8 Er1 41.5(9)
O2 K1 C8 Er1 -90.3(6)
C4 K1 C8 Er1 -0.4(5)
C3 K1 C8 Er1 26.1(5)
C5 K1 C8 Er1 -28.2(4)
C2 K1 C8 Er1 50.3(5)
C1 K1 C8 Er1 71.2(8)
C6 K1 C8 Er1 -51.4(5)
C7 K1 C8 Er1 -71.5(7)
C3 Er1 C9 C16 -158.3(7)
C11 Er1 C9 C16 126.9(9)
C13 Er1 C9 C16 73.1(8)
C7 Er1 C9 C16 -50.5(9)
C2 Er1 C9 C16 -135.0(8)
C6 Er1 C9 C16 -31.6(12)
C1 Er1 C9 C16 -104.2(8)
C8 Er1 C9 C16 -74.4(8)
C4 Er1 C9 C16 -176.5(8)
C14 Er1 C9 C16 42.7(8)
C3 Er1 C9 C10 56.3(8)
C11 Er1 C9 C10 -18.4(7)
C13 Er1 C9 C10 -72.2(8)
C7 Er1 C9 C10 164.2(7)
C2 Er1 C9 C10 79.6(8)
C6 Er1 C9 C10 -176.9(8)
C1 Er1 C9 C10 110.4(8)
C8 Er1 C9 C10 140.3(8)
C4 Er1 C9 C10 38.2(11)
C14 Er1 C9 C10 -102.7(7)
C16 Er1 C9 C10 -145.4(12)
C3 Er1 C9 K2 129.2(5)
C11 Er1 C9 K2 54.5(5)
C13 Er1 C9 K2 0.7(4)
C7 Er1 C9 K2 -122.9(5)
C2 Er1 C9 K2 152.6(5)
C6 Er1 C9 K2 -104.0(8)
C1 Er1 C9 K2 -176.6(5)
C8 Er1 C9 K2 -146.8(5)
C4 Er1 C9 K2 111.1(7)
C14 Er1 C9 K2 -29.7(4)
C16 Er1 C9 K2 -72.4(7)
C18 K2 C9 C16 149.4(10)
C19' K2 C9 C16 160.9(9)
C17 K2 C9 C16 122.6(10)
C21' K2 C9 C16 174(2)
C24 K2 C9 C16 95.9(9)
C19 K2 C9 C16 169.9(9)
C20' K2 C9 C16 177.4(9)
C20 K2 C9 C16 -177.1(10)
C15 K2 C9 C16 -20.3(6)
C18' K2 C9 C16 137.3(10)
C17' K2 C9 C16 110.4(10)
C18 K2 C9 C10 -68.0(10)
C19' K2 C9 C10 -56.5(10)
C17 K2 C9 C10 -94.8(10)
C21' K2 C9 C10 -43(3)
C24 K2 C9 C10 -121.5(10)
C19 K2 C9 C10 -47.5(10)
C20' K2 C9 C10 -40.0(11)
C20 K2 C9 C10 -34.5(13)
C15 K2 C9 C10 122.3(8)
C18' K2 C9 C10 -80.1(10)
C16 K2 C9 C10 142.6(11)
C17' K2 C9 C10 -107.0(10)
C18 K2 C9 Er1 -139.7(8)
C19' K2 C9 Er1 -128.2(7)
C17 K2 C9 Er1 -166.5(8)
C21' K2 C9 Er1 -115(2)
C24 K2 C9 Er1 166.8(8)
C19 K2 C9 Er1 -119.3(8)
C20' K2 C9 Er1 -111.7(8)
C20 K2 C9 Er1 -106.2(10)
C15 K2 C9 Er1 50.6(4)
C18' K2 C9 Er1 -151.8(8)
C16 K2 C9 Er1 70.9(7)
C17' K2 C9 Er1 -178.7(8)
C16 C9 C10 C11 -4(3)
Er1 C9 C10 C11 45.5(15)
K2 C9 C10 C11 -59.0(16)
C16 C9 C10 Er1 -49.5(15)
K2 C9 C10 Er1 -104.6(3)
C16 C9 C10 K2 55.1(16)
Er1 C9 C10 K2 104.6(3)
C3 Er1 C10 C11 79.2(8)
C13 Er1 C10 C11 -42.9(8)
C7 Er1 C10 C11 -175.4(8)
C2 Er1 C10 C11 108.8(8)
C6 Er1 C10 C11 -46(16)
C1 Er1 C10 C11 139.4(8)
C8 Er1 C10 C11 164.2(8)
C4 Er1 C10 C11 54.6(9)
C9 Er1 C10 C11 -147.7(12)
C14 Er1 C10 C11 -73.3(8)
C16 Er1 C10 C11 -127.7(9)
C3 Er1 C10 C9 -133.1(8)
C11 Er1 C10 C9 147.7(12)
C13 Er1 C10 C9 104.8(8)
C7 Er1 C10 C9 -27.7(11)
C2 Er1 C10 C9 -103.5(8)
C6 Er1 C10 C9 102(16)
C1 Er1 C10 C9 -72.9(8)
C8 Er1 C10 C9 -48.1(9)
C4 Er1 C10 C9 -157.7(7)
C14 Er1 C10 C9 74.4(8)
C16 Er1 C10 C9 20.0(7)
C3 Er1 C10 K2 153.2(5)
C11 Er1 C10 K2 74.1(8)
C13 Er1 C10 K2 31.2(4)
C7 Er1 C10 K2 -101.3(8)
C2 Er1 C10 K2 -177.1(5)
C6 Er1 C10 K2 28(16)
C1 Er1 C10 K2 -146.6(4)
C8 Er1 C10 K2 -121.8(5)
C4 Er1 C10 K2 128.7(5)
C9 Er1 C10 K2 -73.6(7)
C14 Er1 C10 K2 0.8(4)
C16 Er1 C10 K2 -53.6(4)
C18 K2 C10 C11 -101.0(10)
C19' K2 C10 C11 -87.7(10)
C17 K2 C10 C11 -128.1(11)
C21' K2 C10 C11 -53.2(12)
C24 K2 C10 C11 -149.8(10)
C19 K2 C10 C11 -76.6(10)
C20' K2 C10 C11 -66.4(10)
C20 K2 C10 C11 -58.3(10)
C15 K2 C10 C11 96.7(8)
C18' K2 C10 C11 -113.7(10)
C16 K2 C10 C11 120.4(9)
C17' K2 C10 C11 -138.9(10)
C18 K2 C10 C9 117.9(10)
C19' K2 C10 C9 131.2(10)
C17 K2 C10 C9 90.9(10)
C21' K2 C10 C9 165.7(9)
C24 K2 C10 C9 69.1(10)
C19 K2 C10 C9 142.4(9)
C20' K2 C10 C9 152.5(9)
C20 K2 C10 C9 160.6(8)
C15 K2 C10 C9 -44.4(7)
C18' K2 C10 C9 105.3(10)
C16 K2 C10 C9 -20.6(7)
C17' K2 C10 C9 80.0(9)
C18 K2 C10 Er1 -171.3(8)
C19' K2 C10 Er1 -157.9(8)
C17 K2 C10 Er1 161.7(8)
C21' K2 C10 Er1 -123.5(7)
C24 K2 C10 Er1 139.9(7)
C19 K2 C10 Er1 -146.8(7)
C20' K2 C10 Er1 -136.6(7)
C20 K2 C10 Er1 -128.5(7)
C15 K2 C10 Er1 26.5(4)
C18' K2 C10 Er1 176.1(8)
C16 K2 C10 Er1 50.2(4)
C17' K2 C10 Er1 150.9(8)
C9 C10 C11 C12 5(3)
Er1 C10 C11 C12 51.1(18)
K2 C10 C11 C12 -53.5(18)
C9 C10 C11 Er1 -45.8(15)
K2 C10 C11 Er1 -104.6(3)
C9 C10 C11 K2 58.8(15)
Er1 C10 C11 K2 104.6(3)
C3 Er1 C11 C12 108.1(8)
C13 Er1 C11 C12 -18.6(7)
C7 Er1 C11 C12 -56(11)
C2 Er1 C11 C12 138.0(7)
C6 Er1 C11 C12 30.7(12)
C1 Er1 C11 C12 163.1(7)
C8 Er1 C11 C12 -175.3(7)
C4 Er1 C11 C12 78.3(8)
C9 Er1 C11 C12 -128.4(9)
C14 Er1 C11 C12 -43.4(7)
C16 Er1 C11 C12 -103.5(8)
C3 Er1 C11 C10 -104.7(8)
C13 Er1 C11 C10 128.6(9)
C7 Er1 C11 C10 91(11)
C2 Er1 C11 C10 -74.8(8)
C6 Er1 C11 C10 177.8(7)
C1 Er1 C11 C10 -49.7(9)
C8 Er1 C11 C10 -28.1(12)
C4 Er1 C11 C10 -134.6(8)
C9 Er1 C11 C10 18.8(7)
C14 Er1 C11 C10 103.8(8)
C16 Er1 C11 C10 43.6(8)
C3 Er1 C11 K2 -178.0(5)
C13 Er1 C11 K2 55.3(4)
C7 Er1 C11 K2 18(11)
C2 Er1 C11 K2 -148.1(4)
C6 Er1 C11 K2 104.6(7)
C1 Er1 C11 K2 -123.0(4)
C8 Er1 C11 K2 -101.4(8)
C4 Er1 C11 K2 152.2(5)
C9 Er1 C11 K2 -54.5(5)
C14 Er1 C11 K2 30.5(4)
C16 Er1 C11 K2 -29.6(4)
C18 K2 C11 C12 -130.4(10)
C19' K2 C11 C12 -116.6(10)
C17 K2 C11 C12 -154.3(9)
C21' K2 C11 C12 -69.2(10)
C24 K2 C11 C12 -170.8(9)
C19 K2 C11 C12 -103.6(10)
C20' K2 C11 C12 -90.6(10)
C20 K2 C11 C12 -79.5(10)
C15 K2 C11 C12 72.9(7)
C18' K2 C11 C12 -141.8(10)
C16 K2 C11 C12 99.9(8)
C17' K2 C11 C12 -163.2(9)
C18 K2 C11 C10 83.5(10)
C19' K2 C11 C10 97.3(11)
C17 K2 C11 C10 59.6(11)
C21' K2 C11 C10 144.7(9)
C24 K2 C11 C10 43.1(12)
C19 K2 C11 C10 110.3(10)
C20' K2 C11 C10 123.3(10)
C20 K2 C11 C10 134.4(10)
C15 K2 C11 C10 -73.2(8)
C18' K2 C11 C10 72.1(10)
C16 K2 C11 C10 -46.2(8)
C17' K2 C11 C10 50.7(11)
C18 K2 C11 Er1 156.6(8)
C19' K2 C11 Er1 170.4(8)
C17 K2 C11 Er1 132.7(8)
C21' K2 C11 Er1 -142.3(7)
C24 K2 C11 Er1 116.2(8)
C19 K2 C11 Er1 -176.7(8)
C20' K2 C11 Er1 -163.7(8)
C20 K2 C11 Er1 -152.6(7)
C15 K2 C11 Er1 -0.1(4)
C18' K2 C11 Er1 145.1(8)
C16 K2 C11 Er1 26.9(4)
C17' K2 C11 Er1 123.8(8)
C10 C11 C12 C13 -7(3)
Er1 C11 C12 C13 44.3(15)
K2 C11 C12 C13 -60.1(15)
C10 C11 C12 Er1 -51.2(18)
K2 C11 C12 Er1 -104.4(3)
C10 C11 C12 K2 53.3(19)
Er1 C11 C12 K2 104.4(3)
C3 Er1 C12 C11 -76.2(8)
C13 Er1 C12 C11 148.0(11)
C7 Er1 C12 C11 176.3(7)
C2 Er1 C12 C11 -51.2(8)
C6 Er1 C12 C11 -162.0(7)
C1 Er1 C12 C11 -30.6(11)
C8 Er1 C12 C11 119(9)
C4 Er1 C12 C11 -105.6(8)
C9 Er1 C12 C11 43.0(8)
C14 Er1 C12 C11 128.1(8)
C16 Er1 C12 C11 73.3(8)
C3 Er1 C12 C13 135.7(7)
C11 Er1 C12 C13 -148.0(11)
C7 Er1 C12 C13 28.3(11)
C2 Er1 C12 C13 160.7(7)
C6 Er1 C12 C13 50.0(8)
C1 Er1 C12 C13 -178.7(7)
C8 Er1 C12 C13 -29(10)
C4 Er1 C12 C13 106.4(8)
C9 Er1 C12 C13 -105.0(7)
C14 Er1 C12 C13 -19.9(6)
C16 Er1 C12 C13 -74.8(8)
C3 Er1 C12 K2 -149.7(5)
C11 Er1 C12 K2 -73.5(7)
C13 Er1 C12 K2 74.5(7)
C7 Er1 C12 K2 102.8(7)
C2 Er1 C12 K2 -124.7(4)
C6 Er1 C12 K2 124.5(4)
C1 Er1 C12 K2 -104.1(7)
C8 Er1 C12 K2 45(10)
C4 Er1 C12 K2 -179.1(5)
C9 Er1 C12 K2 -30.5(5)
C14 Er1 C12 K2 54.6(4)
C16 Er1 C12 K2 -0.3(5)
C18 K2 C12 C11 57.1(10)
C19' K2 C12 C11 69.8(10)
C17 K2 C12 C11 36.1(11)
C21' K2 C12 C11 123.8(10)
C24 K2 C12 C11 23(2)
C19 K2 C12 C11 82.7(10)
C20' K2 C12 C11 96.9(10)
C20 K2 C12 C11 109.8(10)
C15 K2 C12 C11 -97.0(8)
C18' K2 C12 C11 47.2(10)
C16 K2 C12 C11 -70.0(8)
C17' K2 C12 C11 27.7(13)
C18 K2 C12 C13 -162.8(10)
C19' K2 C12 C13 -150.0(10)
C17 K2 C12 C13 176.3(10)
C21' K2 C12 C13 -96.1(10)
C24 K2 C12 C13 163.4(17)
C19 K2 C12 C13 -137.1(10)
C20' K2 C12 C13 -123.0(10)
C20 K2 C12 C13 -110.1(10)
C15 K2 C12 C13 43.2(7)
C18' K2 C12 C13 -172.6(9)
C16 K2 C12 C13 70.1(7)
C17' K2 C12 C13 167.8(11)
C18 K2 C12 Er1 127.3(8)
C19' K2 C12 Er1 140.1(8)
C17 K2 C12 Er1 106.4(9)
C21' K2 C12 Er1 -166.0(8)
C24 K2 C12 Er1 93.5(18)
C19 K2 C12 Er1 153.0(8)
C20' K2 C12 Er1 167.1(8)
C20 K2 C12 Er1 -180.0(7)
C15 K2 C12 Er1 -26.7(4)
C18' K2 C12 Er1 117.5(8)
C16 K2 C12 Er1 0.2(4)
C17' K2 C12 Er1 97.9(10)
C11 C12 C13 C14 7(3)
Er1 C12 C13 C14 51.6(15)
K2 C12 C13 C14 -52.6(16)
C11 C12 C13 Er1 -44.5(15)
K2 C12 C13 Er1 -104.2(3)
C11 C12 C13 K2 59.7(15)
Er1 C12 C13 K2 104.2(3)
C3 Er1 C13 C12 -54.4(8)
C11 Er1 C13 C12 18.3(6)
C7 Er1 C13 C12 -163.3(7)
C2 Er1 C13 C12 -34.7(11)
C6 Er1 C13 C12 -138.0(7)
C1 Er1 C13 C12 166(8)
C8 Er1 C13 C12 177.7(7)
C4 Er1 C13 C12 -77.7(8)
C9 Er1 C13 C12 72.0(7)
C14 Er1 C13 C12 145.8(11)
C16 Er1 C13 C12 102.1(8)
C3 Er1 C13 C14 159.8(7)
C11 Er1 C13 C14 -127.4(8)
C7 Er1 C13 C14 50.9(8)
C2 Er1 C13 C14 179.5(7)
C6 Er1 C13 C14 76.2(8)
C1 Er1 C13 C14 20(8)
C8 Er1 C13 C14 31.9(11)
C4 Er1 C13 C14 136.5(8)
C9 Er1 C13 C14 -73.8(7)
C16 Er1 C13 C14 -43.6(7)
C3 Er1 C13 K2 -127.1(5)
C11 Er1 C13 K2 -54.4(4)
C7 Er1 C13 K2 124.0(4)
C2 Er1 C13 K2 -107.4(7)
C6 Er1 C13 K2 149.3(4)
C1 Er1 C13 K2 93(8)
C8 Er1 C13 K2 105.0(7)
C4 Er1 C13 K2 -150.4(5)
C9 Er1 C13 K2 -0.7(4)
C14 Er1 C13 K2 73.1(7)
C16 Er1 C13 K2 29.4(4)
C18 K2 C13 C12 25.0(13)
C19' K2 C13 C12 38.8(12)
C17 K2 C13 C12 -9(3)
C21' K2 C13 C12 95.3(11)
C24 K2 C13 C12 -159(3)
C19 K2 C13 C12 51.9(11)
C20' K2 C13 C12 66.2(11)
C20 K2 C13 C12 79.3(10)
C15 K2 C13 C12 -123.9(9)
C18' K2 C13 C12 12.7(15)
C16 K2 C13 C12 -99.8(8)
C17' K2 C13 C12 -57(6)
C18 K2 C13 C14 170.4(10)
C19' K2 C13 C14 -175.9(11)
C17 K2 C13 C14 136(2)
C21' K2 C13 C14 -119.3(10)
C24 K2 C13 C14 -14(3)
C19 K2 C13 C14 -162.8(10)
C20' K2 C13 C14 -148.4(10)
C20 K2 C13 C14 -135.3(10)
C15 K2 C13 C14 21.5(7)
C18' K2 C13 C14 158.0(13)
C16 K2 C13 C14 45.6(7)
C17' K2 C13 C14 88(6)
C18 K2 C13 Er1 97.9(10)
C19' K2 C13 Er1 111.7(10)
C17 K2 C13 Er1 64(2)
C21' K2 C13 Er1 168.3(8)
C24 K2 C13 Er1 -86(3)
C19 K2 C13 Er1 124.8(9)
C20' K2 C13 Er1 139.2(9)
C20 K2 C13 Er1 152.3(8)
C15 K2 C13 Er1 -50.9(4)
C18' K2 C13 Er1 85.6(12)
C16 K2 C13 Er1 -26.8(4)
C17' K2 C13 Er1 16(6)
C12 C13 C14 C15 -3(3)
Er1 C13 C14 C15 48.7(15)
K2 C13 C14 C15 -55.6(15)
C12 C13 C14 Er1 -51.8(15)
K2 C13 C14 Er1 -104.3(3)
C12 C13 C14 K2 52.4(16)
Er1 C13 C14 K2 104.3(3)
C3 Er1 C14 C15 178.2(8)
C11 Er1 C14 C15 -101.5(9)
C13 Er1 C14 C15 -145.1(12)
C7 Er1 C14 C15 78.0(9)
C2 Er1 C14 C15 41(10)
C6 Er1 C14 C15 108.8(9)
C1 Er1 C14 C15 36.5(12)
C8 Er1 C14 C15 54.1(10)
C4 Er1 C14 C15 161.6(8)
C9 Er1 C14 C15 -41.7(8)
C16 Er1 C14 C15 -17.6(8)
C3 Er1 C14 C13 -36.7(12)
C11 Er1 C14 C13 43.7(7)
C7 Er1 C14 C13 -136.9(7)
C2 Er1 C14 C13 -174(9)
C6 Er1 C14 C13 -106.1(8)
C1 Er1 C14 C13 -178.3(7)
C8 Er1 C14 C13 -160.8(7)
C4 Er1 C14 C13 -53.3(9)
C9 Er1 C14 C13 103.4(7)
C16 Er1 C14 C13 127.5(8)
C3 Er1 C14 K2 -110.7(8)
C11 Er1 C14 K2 -30.3(4)
C13 Er1 C14 K2 -73.9(7)
C7 Er1 C14 K2 149.2(4)
C2 Er1 C14 K2 112(9)
C6 Er1 C14 K2 180.0(4)
C1 Er1 C14 K2 107.7(7)
C8 Er1 C14 K2 125.3(4)
C4 Er1 C14 K2 -127.2(4)
C9 Er1 C14 K2 29.5(4)
C16 Er1 C14 K2 53.6(4)
C18 K2 C14 C15 115(3)
C19' K2 C14 C15 149.1(18)
C17 K2 C14 C15 -2(2)
C21' K2 C14 C15 -144.9(11)
C24 K2 C14 C15 -43.5(13)
C19 K2 C14 C15 168.7(13)
C20' K2 C14 C15 -174.6(11)
C20 K2 C14 C15 -161.3(11)
C18' K2 C14 C15 53(5)
C16 K2 C14 C15 20.3(7)
C17' K2 C14 C15 -22.9(17)
C18 K2 C14 C13 -26(3)
C19' K2 C14 C13 8(2)
C17 K2 C14 C13 -143(2)
C21' K2 C14 C13 74.0(11)
C24 K2 C14 C13 175.4(11)
C19 K2 C14 C13 27.6(14)
C20' K2 C14 C13 44.3(12)
C20 K2 C14 C13 57.6(11)
C15 K2 C14 C13 -141.1(11)
C18' K2 C14 C13 -88(5)
C16 K2 C14 C13 -120.7(8)
C17' K2 C14 C13 -164.0(14)
C18 K2 C14 Er1 44(3)
C19' K2 C14 Er1 78.1(18)
C17 K2 C14 Er1 -73(2)
C21' K2 C14 Er1 144.1(9)
C24 K2 C14 Er1 -114.5(10)
C19 K2 C14 Er1 97.7(12)
C20' K2 C14 Er1 114.4(10)
C20 K2 C14 Er1 127.7(9)
C15 K2 C14 Er1 -71.0(7)
C18' K2 C14 Er1 -18(5)
C16 K2 C14 Er1 -50.7(4)
C17' K2 C14 Er1 -93.9(14)
C13 C14 C15 C16 -2(3)
Er1 C14 C15 C16 45.7(17)
K2 C14 C15 C16 -59.1(18)
C13 C14 C15 Er1 -48.1(15)
K2 C14 C15 Er1 -104.8(3)
C13 C14 C15 K2 56.7(15)
Er1 C14 C15 K2 104.8(3)
C3 Er1 C15 C16 53(11)
C11 Er1 C15 C16 -74.1(8)
C13 Er1 C15 C16 -129.0(8)
C7 Er1 C15 C16 106.6(8)
C2 Er1 C15 C16 33.4(11)
C6 Er1 C15 C16 136.9(8)
C1 Er1 C15 C16 52.9(9)
C8 Er1 C15 C16 76.9(8)
C4 Er1 C15 C16 177.5(8)
C9 Er1 C15 C16 -19.4(7)
C14 Er1 C15 C16 -149.3(13)
C3 Er1 C15 C14 -158(11)
C11 Er1 C15 C14 75.2(8)
C13 Er1 C15 C14 20.3(7)
C7 Er1 C15 C14 -104.0(9)
C2 Er1 C15 C14 -177.3(7)
C6 Er1 C15 C14 -73.8(9)
C1 Er1 C15 C14 -157.7(8)
C8 Er1 C15 C14 -133.8(9)
C4 Er1 C15 C14 -33.2(13)
C9 Er1 C15 C14 129.9(9)
C16 Er1 C15 C14 149.3(13)
C3 Er1 C15 K2 127(11)
C11 Er1 C15 K2 -0.1(4)
C13 Er1 C15 K2 -55.1(4)
C7 Er1 C15 K2 -179.4(5)
C2 Er1 C15 K2 107.3(7)
C6 Er1 C15 K2 -149.2(4)
C1 Er1 C15 K2 126.9(5)
C8 Er1 C15 K2 150.8(5)
C4 Er1 C15 K2 -108.6(8)
C9 Er1 C15 K2 54.5(4)
C14 Er1 C15 K2 -75.4(8)
C16 Er1 C15 K2 73.9(7)
C18 K2 C15 C16 -4.5(18)
C19' K2 C15 C16 25(3)
C17 K2 C15 C16 -37.9(12)
C21' K2 C15 C16 -164.6(11)
C24 K2 C15 C16 -66.5(10)
C19 K2 C15 C16 96(6)
C20' K2 C15 C16 156(2)
C20 K2 C15 C16 176.8(13)
C18' K2 C15 C16 -22.1(14)
C17' K2 C15 C16 -50.1(11)
C18 K2 C15 C14 -147.4(16)
C19' K2 C15 C14 -118(3)
C17 K2 C15 C14 179.2(11)
C21' K2 C15 C14 52.5(13)
C24 K2 C15 C14 150.6(10)
C19 K2 C15 C14 -47(6)
C20' K2 C15 C14 13(3)
C20 K2 C15 C14 33.8(16)
C18' K2 C15 C14 -165.0(12)
C16 K2 C15 C14 -142.9(11)
C17' K2 C15 C14 167.0(10)
C18 K2 C15 Er1 -75.9(16)
C19' K2 C15 Er1 -46(3)
C17 K2 C15 Er1 -109.3(10)
C21' K2 C15 Er1 124.0(10)
C24 K2 C15 Er1 -137.9(8)
C19 K2 C15 Er1 25(6)
C20' K2 C15 Er1 85(2)
C20 K2 C15 Er1 105.4(13)
C18' K2 C15 Er1 -93.4(11)
C16 K2 C15 Er1 -71.4(7)
C17' K2 C15 Er1 -121.4(9)
C14 C15 C16 C9 3(3)
Er1 C15 C16 C9 48.7(16)
K2 C15 C16 C9 -56.6(16)
C14 C15 C16 Er1 -45.7(18)
K2 C15 C16 Er1 -105.3(3)
C14 C15 C16 K2 59.6(18)
Er1 C15 C16 K2 105.3(3)
C10 C9 C16 C15 1(3)
Er1 C9 C16 C15 -48.8(16)
K2 C9 C16 C15 56.1(16)
C10 C9 C16 Er1 49.7(15)
K2 C9 C16 Er1 104.9(3)
C10 C9 C16 K2 -55.2(15)
Er1 C9 C16 K2 -104.9(3)
C3 Er1 C16 C15 -176.5(8)
C11 Er1 C16 C15 102.5(8)
C13 Er1 C16 C15 42.6(7)
C7 Er1 C16 C15 -75.7(8)
C2 Er1 C16 C15 -160.0(7)
C6 Er1 C16 C15 -51.5(9)
C1 Er1 C16 C15 -135.0(8)
C8 Er1 C16 C15 -105.2(8)
C4 Er1 C16 C15 -142(14)
C9 Er1 C16 C15 146.6(12)
C14 Er1 C16 C15 17.8(7)
C3 Er1 C16 C9 36.9(12)
C11 Er1 C16 C9 -44.1(8)
C13 Er1 C16 C9 -104.0(8)
C7 Er1 C16 C9 137.7(8)
C2 Er1 C16 C9 53.4(9)
C6 Er1 C16 C9 161.9(7)
C1 Er1 C16 C9 78.4(8)
C8 Er1 C16 C9 108.2(8)
C4 Er1 C16 C9 71(14)
C14 Er1 C16 C9 -128.8(9)
C3 Er1 C16 K2 110.9(7)
C11 Er1 C16 K2 29.9(5)
C13 Er1 C16 K2 -30.1(4)
C7 Er1 C16 K2 -148.3(5)
C2 Er1 C16 K2 127.4(4)
C6 Er1 C16 K2 -124.2(5)
C1 Er1 C16 K2 152.4(5)
C8 Er1 C16 K2 -177.8(5)
C4 Er1 C16 K2 145(14)
C9 Er1 C16 K2 74.0(7)
C14 Er1 C16 K2 -54.8(4)
C18 K2 C16 C15 177.6(10)
C19' K2 C16 C15 -171.0(9)
C17 K2 C16 C15 152.1(10)
C21' K2 C16 C15 42(2)
C24 K2 C16 C15 124.2(10)
C19 K2 C16 C15 -161.2(12)
C20' K2 C16 C15 -150(2)
C20 K2 C16 C15 -79(32)
C18' K2 C16 C15 166.0(9)
C17' K2 C16 C15 140.2(10)
C18 K2 C16 C9 -39.5(11)
C19' K2 C16 C9 -28.1(11)
C17 K2 C16 C9 -64.9(10)
C21' K2 C16 C9 -175.1(19)
C24 K2 C16 C9 -92.9(10)
C19 K2 C16 C9 -18.3(14)
C20' K2 C16 C9 -7(2)
C20 K2 C16 C9 63(32)
C15 K2 C16 C9 142.9(10)
C18' K2 C16 C9 -51.1(10)
C17' K2 C16 C9 -76.9(10)
C18 K2 C16 Er1 -110.9(9)
C19' K2 C16 Er1 -99.6(9)
C17 K2 C16 Er1 -136.4(8)
C21' K2 C16 Er1 113.5(19)
C24 K2 C16 Er1 -164.4(8)
C19 K2 C16 Er1 -89.7(12)
C20' K2 C16 Er1 -79(2)
C20 K2 C16 Er1 -8(32)
C15 K2 C16 Er1 71.4(6)
C18' K2 C16 Er1 -122.6(8)
C17' K2 C16 Er1 -148.4(8)
C26 Er2 C17 C24 120.7(15)
C29 Er2 C17 C24 -161(2)
C28 Er2 C17 C24 173.1(13)
C25 Er2 C17 C24 89.4(15)
C27 Er2 C17 C24 149.6(14)
C32 Er2 C17 C24 61.1(16)
C31 Er2 C17 C24 38.8(18)
C30 Er2 C17 C24 12(4)
C18' Er2 C17 C24 -157(3)
C20' Er2 C17 C24 -114.2(15)
C19 Er2 C17 C24 -126.3(16)
C26 Er2 C17 C18 -95.0(15)
C29 Er2 C17 C18 -17(3)
C28 Er2 C17 C18 -42.7(17)
C25 Er2 C17 C18 -126.4(15)
C27 Er2 C17 C18 -66.2(15)
C32 Er2 C17 C18 -154.7(13)
C31 Er2 C17 C18 -177.0(12)
C30 Er2 C17 C18 156(3)
C18' Er2 C17 C18 -13(2)
C20' Er2 C17 C18 30.0(12)
C19 Er2 C17 C18 17.9(12)
C26 Er2 C17 K2 -165.6(10)
C29 Er2 C17 K2 -87(2)
C28 Er2 C17 K2 -113.2(9)
C25 Er2 C17 K2 163.0(9)
C27 Er2 C17 K2 -136.7(9)
C32 Er2 C17 K2 134.7(8)
C31 Er2 C17 K2 112.4(10)
C30 Er2 C17 K2 85(3)
C18' Er2 C17 K2 -83(3)
C20' Er2 C17 K2 -40.5(6)
C19 Er2 C17 K2 -52.6(7)
C18 K2 C17 C24 142.8(19)
C19' K2 C17 C24 132.3(17)
C21' K2 C17 C24 83.1(13)
C19 K2 C17 C24 121.6(15)
C20' K2 C17 C24 109.4(13)
C20 K2 C17 C24 98.0(12)
C15 K2 C17 C24 -66.2(14)
C18' K2 C17 C24 150(3)
C16 K2 C17 C24 -83.2(14)
C17' K2 C17 C24 -13(3)
C19' K2 C17 C18 -10.6(11)
C21' K2 C17 C18 -59.7(12)
C24 K2 C17 C18 -142.8(19)
C19 K2 C17 C18 -21.3(10)
C20' K2 C17 C18 -33.4(11)
C20 K2 C17 C18 -44.8(11)
C15 K2 C17 C18 151.0(10)
C18' K2 C17 C18 7(2)
C16 K2 C17 C18 134.0(12)
C17' K2 C17 C18 -156(4)
C18 K2 C17 Er2 71.0(11)
C19' K2 C17 Er2 60.4(9)
C21' K2 C17 Er2 11.3(6)
C24 K2 C17 Er2 -71.8(12)
C19 K2 C17 Er2 49.7(7)
C20' K2 C17 Er2 37.6(6)
C20 K2 C17 Er2 26.2(6)
C15 K2 C17 Er2 -138.0(7)
C18' K2 C17 Er2 78(2)
C16 K2 C17 Er2 -155.0(8)
C17' K2 C17 Er2 -85(3)
C24 C17 C18 C19 6(6)
Er2 C17 C18 C19 -46(3)
K2 C17 C18 C19 61(3)
C24 C17 C18 Er2 52(3)
K2 C17 C18 Er2 106.8(5)
C24 C17 C18 K2 -55(3)
Er2 C17 C18 K2 -106.8(5)
C26 Er2 C18 C19 -123.0(15)
C29 Er2 C18 C19 -38.7(17)
C28 Er2 C18 C19 -63.4(15)
C25 Er2 C18 C19 -150.9(13)
C27 Er2 C18 C19 -92.0(15)
C32 Er2 C18 C19 -174.3(12)
C31 Er2 C18 C19 159(3)
C30 Er2 C18 C19 -16(3)
C18' Er2 C18 C19 163(4)
C20' Er2 C18 C19 10.4(14)
C17 Er2 C18 C19 148(2)
C26 Er2 C18 C17 88.6(15)
C29 Er2 C18 C17 172.9(13)
C28 Er2 C18 C17 148.2(15)
C25 Er2 C18 C17 60.7(15)
C27 Er2 C18 C17 119.6(15)
C32 Er2 C18 C17 37.3(18)
C31 Er2 C18 C17 10(4)
C30 Er2 C18 C17 -164.0(19)
C18' Er2 C18 C17 15(3)
C20' Er2 C18 C17 -138.0(17)
C19 Er2 C18 C17 -148(2)
C26 Er2 C18 K2 162.4(10)
C29 Er2 C18 K2 -113.2(9)
C28 Er2 C18 K2 -138.0(9)
C25 Er2 C18 K2 134.6(8)
C27 Er2 C18 K2 -166.6(10)
C32 Er2 C18 K2 111.2(10)
C31 Er2 C18 K2 84(3)
C30 Er2 C18 K2 -90(2)
C18' Er2 C18 K2 89(3)
C20' Er2 C18 K2 -64.2(9)
C19 Er2 C18 K2 -74.6(13)
C17 Er2 C18 K2 73.8(13)
C19' K2 C18 C19 10(2)
C17 K2 C18 C19 -141.1(17)
C21' K2 C18 C19 -32.3(11)
C24 K2 C18 C19 -120.6(13)
C20' K2 C18 C19 -10.2(12)
C20 K2 C18 C19 -19.3(10)
C15 K2 C18 C19 161.4(11)
C18' K2 C18 C19 -149(3)
C16 K2 C18 C19 158.9(12)
C17' K2 C18 C19 -133.3(15)
C19' K2 C18 C17 151(3)
C21' K2 C18 C17 108.8(13)
C24 K2 C18 C17 20.5(11)
C19 K2 C18 C17 141.1(17)
C20' K2 C18 C17 130.9(15)
C20 K2 C18 C17 121.8(13)
C15 K2 C18 C17 -57.5(17)
C18' K2 C18 C17 -8(2)
C16 K2 C18 C17 -60.0(13)
C17' K2 C18 C17 7.8(12)
C19' K2 C18 Er2 80(3)
C17 K2 C18 Er2 -70.5(11)
C21' K2 C18 Er2 38.3(6)
C24 K2 C18 Er2 -50.0(7)
C19 K2 C18 Er2 70.6(11)
C20' K2 C18 Er2 60.4(8)
C20 K2 C18 Er2 51.3(6)
C15 K2 C18 Er2 -127.9(8)
C18' K2 C18 Er2 -79(3)
C16 K2 C18 Er2 -130.5(7)
C17' K2 C18 Er2 -62.7(8)
C17 C18 C19 C20 -6(6)
Er2 C18 C19 C20 -52(3)
K2 C18 C19 C20 54(3)
C17 C18 C19 Er2 46(3)
K2 C18 C19 Er2 106.6(4)
C17 C18 C19 K2 -61(3)
Er2 C18 C19 K2 -106.6(4)
C26 Er2 C19 C20 -150.0(14)
C29 Er2 C19 C20 -63.6(16)
C28 Er2 C19 C20 -93.0(16)
C25 Er2 C19 C20 -172.1(12)
C27 Er2 C19 C20 -123.7(15)
C32 Er2 C19 C20 166(3)
C31 Er2 C19 C20 -22(3)
C30 Er2 C19 C20 -41.1(17)
C18' Er2 C19 C20 139.9(18)
C20' Er2 C19 C20 -7(3)
C17 Er2 C19 C20 127.4(16)
C26 Er2 C19 C18 64.2(15)
C29 Er2 C19 C18 150.6(14)
C28 Er2 C19 C18 121.2(15)
C25 Er2 C19 C18 42.1(17)
C27 Er2 C19 C18 90.5(15)
C32 Er2 C19 C18 20(4)
C31 Er2 C19 C18 -168.0(16)
C30 Er2 C19 C18 173.1(13)
C18' Er2 C19 C18 -5.9(13)
C20' Er2 C19 C18 -152(4)
C17 Er2 C19 C18 -18.4(12)
C26 Er2 C19 K2 135.0(8)
C29 Er2 C19 K2 -138.6(9)
C28 Er2 C19 K2 -168.0(10)
C25 Er2 C19 K2 112.9(9)
C27 Er2 C19 K2 161.4(10)
C32 Er2 C19 K2 91(3)
C31 Er2 C19 K2 -97.2(19)
C30 Er2 C19 K2 -116.0(9)
C18' Er2 C19 K2 65.0(10)
C20' Er2 C19 K2 -82(3)
C17 Er2 C19 K2 52.5(8)
C18 K2 C19 C20 -144.9(18)
C19' K2 C19 C20 -155(3)
C17 K2 C19 C20 -123.1(14)
C21' K2 C19 C20 -11.9(12)
C24 K2 C19 C20 -98.6(12)
C20' K2 C19 C20 7(2)
C15 K2 C19 C20 98(5)
C18' K2 C19 C20 -134.4(16)
C16 K2 C19 C20 176.7(11)
C17' K2 C19 C20 -113.2(13)
C19' K2 C19 C18 -10(2)
C17 K2 C19 C18 21.8(10)
C21' K2 C19 C18 133.1(15)
C24 K2 C19 C18 46.4(11)
C20' K2 C19 C18 152(3)
C20 K2 C19 C18 144.9(18)
C15 K2 C19 C18 -117(5)
C18' K2 C19 C18 10.5(10)
C16 K2 C19 C18 -38.3(18)
C17' K2 C19 C18 31.7(11)
C18 K2 C19 Er2 -71.9(11)
C19' K2 C19 Er2 -82(3)
C17 K2 C19 Er2 -50.0(7)
C21' K2 C19 Er2 61.2(8)
C24 K2 C19 Er2 -25.5(6)
C20' K2 C19 Er2 80(3)
C20 K2 C19 Er2 73.1(12)
C15 K2 C19 Er2 171(5)
C18' K2 C19 Er2 -61.4(8)
C16 K2 C19 Er2 -110.2(10)
C17' K2 C19 Er2 -40.1(6)
C18 C19 C20 C21 5(6)
Er2 C19 C20 C21 -47(3)
K2 C19 C20 C21 58(3)
C18 C19 C20 Er2 52(3)
K2 C19 C20 Er2 105.3(4)
C18 C19 C20 K2 -53(3)
Er2 C19 C20 K2 -105.3(4)
C26 Er2 C20 C21 -169.9(12)
C29 Er2 C20 C21 -92.3(15)
C28 Er2 C20 C21 -124.1(15)
C25 Er2 C20 C21 172(2)
C27 Er2 C20 C21 -150.3(13)
C32 Er2 C20 C21 -25(3)
C31 Er2 C20 C21 -42.5(16)
C30 Er2 C20 C21 -63.8(15)
C18' Er2 C20 C21 118.7(14)
C20' Er2 C20 C21 155(4)
C19 Er2 C20 C21 147(2)
C17 Er2 C20 C21 103.8(14)
C26 Er2 C20 C19 42.7(18)
C29 Er2 C20 C19 120.3(16)
C28 Er2 C20 C19 88.6(16)
C25 Er2 C20 C19 25(3)
C27 Er2 C20 C19 62.3(16)
C32 Er2 C20 C19 -172.2(16)
C31 Er2 C20 C19 170.2(13)
C30 Er2 C20 C19 148.9(15)
C18' Er2 C20 C19 -28.6(13)
C20' Er2 C20 C19 7(3)
C17 Er2 C20 C19 -43.5(14)
C26 Er2 C20 K2 114.2(9)
C29 Er2 C20 K2 -168.1(10)
C28 Er2 C20 K2 160.1(10)
C25 Er2 C20 K2 97(3)
C27 Er2 C20 K2 133.8(8)
C32 Er2 C20 K2 -100.7(17)
C31 Er2 C20 K2 -118.3(8)
C30 Er2 C20 K2 -139.6(8)
C18' Er2 C20 K2 42.9(7)
C20' Er2 C20 K2 79(3)
C19 Er2 C20 K2 71.5(13)
C17 Er2 C20 K2 28.0(7)
C18 K2 C20 C21 -122.4(14)
C19' K2 C20 C21 -133.1(16)
C17 K2 C20 C21 -97.6(12)
C21' K2 C20 C21 7(2)
C24 K2 C20 C21 -70.0(12)
C19 K2 C20 C21 -141.8(18)
C20' K2 C20 C21 -150(3)
C15 K2 C20 C21 57.0(17)
C18' K2 C20 C21 -111.1(13)
C16 K2 C20 C21 133(31)
C17' K2 C20 C21 -85.8(12)
C18 K2 C20 C19 19.5(10)
C19' K2 C20 C19 8.7(11)
C17 K2 C20 C19 44.2(12)
C21' K2 C20 C19 149(3)
C24 K2 C20 C19 71.9(12)
C20' K2 C20 C19 -8(3)
C15 K2 C20 C19 -161.2(10)
C18' K2 C20 C19 30.7(11)
C16 K2 C20 C19 -85(31)
C17' K2 C20 C19 56.0(12)
C18 K2 C20 Er2 -50.6(7)
C19' K2 C20 Er2 -61.4(8)
C17 K2 C20 Er2 -25.9(6)
C21' K2 C20 Er2 79(2)
C24 K2 C20 Er2 1.8(6)
C19 K2 C20 Er2 -70.1(11)
C20' K2 C20 Er2 -78(3)
C15 K2 C20 Er2 128.7(8)
C18' K2 C20 Er2 -39.4(6)
C16 K2 C20 Er2 -155(31)
C17' K2 C20 Er2 -14.1(6)
C19 C20 C21 C22 -2(6)
Er2 C20 C21 C22 -48(3)
K2 C20 C21 C22 56(3)
C19 C20 C21 Er2 47(3)
K2 C20 C21 Er2 103.8(4)
C19 C20 C21 K2 -57(3)
Er2 C20 C21 K2 -103.8(4)
C26 Er2 C21 C20 30(3)
C29 Er2 C21 C20 88.5(15)
C28 Er2 C21 C20 61.4(15)
C25 Er2 C21 C20 -174.7(17)
C27 Er2 C21 C20 41.5(17)
C32 Er2 C21 C20 169.1(12)
C31 Er2 C21 C20 147.9(14)
C30 Er2 C21 C20 120.5(15)
C18' Er2 C21 C20 -55.3(14)
C20' Er2 C21 C20 -8.9(13)
C19 Er2 C21 C20 -18.7(12)
C17 Er2 C21 C20 -72.4(13)
C26 Er2 C21 C22 177(2)
C29 Er2 C21 C22 -124.5(15)
C28 Er2 C21 C22 -151.6(13)
C25 Er2 C21 C22 -28(3)
C27 Er2 C21 C22 -171.6(12)
C32 Er2 C21 C22 -43.9(16)
C31 Er2 C21 C22 -65.2(15)
C30 Er2 C21 C22 -92.5(15)
C18' Er2 C21 C22 91.6(13)
C20' Er2 C21 C22 138.1(17)
C19 Er2 C21 C22 128.3(15)
C17 Er2 C21 C22 74.5(13)
C26 Er2 C21 K2 101(2)
C29 Er2 C21 K2 160.2(9)
C28 Er2 C21 K2 133.0(8)
C25 Er2 C21 K2 -103.1(19)
C27 Er2 C21 K2 113.1(8)
C32 Er2 C21 K2 -119.2(8)
C31 Er2 C21 K2 -140.5(8)
C30 Er2 C21 K2 -167.8(9)
C18' Er2 C21 K2 16.3(7)
C20' Er2 C21 K2 62.7(9)
C19 Er2 C21 K2 53.0(7)
C17 Er2 C21 K2 -0.8(7)
C18 K2 C21 C20 44.7(11)
C19' K2 C21 C20 31.9(11)
C17 K2 C21 C20 72.7(12)
C21' K2 C21 C20 -9(3)
C24 K2 C21 C20 100.4(13)
C19 K2 C21 C20 21.1(11)
C20' K2 C21 C20 10.5(12)
C15 K2 C21 C20 -148.8(12)
C18' K2 C21 C20 57.4(12)
C16 K2 C21 C20 -177.5(12)
C17' K2 C21 C20 85.3(13)
C18 K2 C21 C22 -99.0(12)
C19' K2 C21 C22 -111.8(13)
C17 K2 C21 C22 -70.9(12)
C21' K2 C21 C22 -153(4)
C24 K2 C21 C22 -43.3(11)
C19 K2 C21 C22 -122.6(14)
C20' K2 C21 C22 -133.2(16)
C20 K2 C21 C22 -143.7(19)
C15 K2 C21 C22 67.6(13)
C18' K2 C21 C22 -86.2(12)
C16 K2 C21 C22 38.8(18)
C17' K2 C21 C22 -58.3(12)
C18 K2 C21 Er2 -27.4(6)
C19' K2 C21 Er2 -40.2(6)
C17 K2 C21 Er2 0.7(6)
C21' K2 C21 Er2 -81(3)
C24 K2 C21 Er2 28.3(6)
C19 K2 C21 Er2 -51.0(7)
C20' K2 C21 Er2 -61.6(8)
C20 K2 C21 Er2 -72.0(12)
C15 K2 C21 Er2 139.2(6)
C18' K2 C21 Er2 -14.6(6)
C16 K2 C21 Er2 110.5(11)
C17' K2 C21 Er2 13.3(6)
C20 C21 C22 C23 -3(5)
Er2 C21 C22 C23 -51(3)
K2 C21 C22 C23 52(3)
C20 C21 C22 Er2 49(3)
K2 C21 C22 Er2 102.9(4)
C20 C21 C22 K2 -54(3)
Er2 C21 C22 K2 -102.9(4)
C26 Er2 C22 C21 -177.4(17)
C29 Er2 C22 C21 60.4(15)
C28 Er2 C22 C21 39.7(17)
C25 Er2 C22 C21 168.7(13)
C27 Er2 C22 C21 24(3)
C32 Er2 C22 C21 146.9(14)
C31 Er2 C22 C21 119.4(15)
C30 Er2 C22 C21 88.7(15)
C18' Er2 C22 C21 -86.3(13)
C20' Er2 C22 C21 -29.7(13)
C19 Er2 C22 C21 -42.6(13)
C17 Er2 C22 C21 -101.9(13)
C26 Er2 C22 C23 -33(3)
C29 Er2 C22 C23 -155.5(13)
C28 Er2 C22 C23 -176.2(12)
C25 Er2 C22 C23 -47.2(16)
C27 Er2 C22 C23 168.4(19)
C32 Er2 C22 C23 -69.0(14)
C31 Er2 C22 C23 -96.5(14)
C30 Er2 C22 C23 -127.2(14)
C18' Er2 C22 C23 57.8(13)
C20' Er2 C22 C23 114.4(14)
C19 Er2 C22 C23 101.6(13)
C17 Er2 C22 C23 42.2(12)
C26 Er2 C22 K2 -104.7(19)
C29 Er2 C22 K2 133.1(7)
C28 Er2 C22 K2 112.4(9)
C25 Er2 C22 K2 -118.6(8)
C27 Er2 C22 K2 97(2)
C32 Er2 C22 K2 -140.4(7)
C31 Er2 C22 K2 -167.9(9)
C30 Er2 C22 K2 161.4(9)
C18' Er2 C22 K2 -13.6(7)
C20' Er2 C22 K2 43.0(6)
C19 Er2 C22 K2 30.2(7)
C17 Er2 C22 K2 -29.2(6)
C18 K2 C22 C21 71.3(12)
C19' K2 C22 C21 57.0(12)
C17 K2 C22 C21 99.3(12)
C21' K2 C22 C21 8.8(12)
C24 K2 C22 C21 123.9(14)
C19 K2 C22 C21 44.2(11)
C20' K2 C22 C21 31.5(11)
C20 K2 C22 C21 20.1(11)
C15 K2 C22 C21 -130.0(12)
C18' K2 C22 C21 84.3(12)
C16 K2 C22 C21 -159.1(12)
C17' K2 C22 C21 111.0(13)
C18 K2 C22 C23 -72.6(12)
C19' K2 C22 C23 -86.9(13)
C17 K2 C22 C23 -44.5(12)
C21' K2 C22 C23 -135.1(16)
C24 K2 C22 C23 -20.0(11)
C19 K2 C22 C23 -99.7(13)
C20' K2 C22 C23 -112.4(13)
C20 K2 C22 C23 -123.8(14)
C15 K2 C22 C23 86.2(13)
C18' K2 C22 C23 -59.5(12)
C16 K2 C22 C23 57.1(15)
C17' K2 C22 C23 -32.8(12)
C18 K2 C22 Er2 -0.9(6)
C19' K2 C22 Er2 -15.2(6)
C17 K2 C22 Er2 27.2(6)
C21' K2 C22 Er2 -63.4(9)
C24 K2 C22 Er2 51.7(7)
C19 K2 C22 Er2 -28.0(6)
C20' K2 C22 Er2 -40.7(6)
C20 K2 C22 Er2 -52.1(7)
C15 K2 C22 Er2 157.9(6)
C18' K2 C22 Er2 12.2(6)
C16 K2 C22 Er2 128.8(7)
C17' K2 C22 Er2 38.9(6)
C21 C22 C23 C24 3(6)
Er2 C22 C23 C24 -48(3)
K2 C22 C23 C24 55(3)
C21 C22 C23 Er2 51(3)
K2 C22 C23 Er2 103.3(4)
C21 C22 C23 K2 -52(3)
Er2 C22 C23 K2 -103.3(4)
C26 Er2 C23 C24 -45.0(17)
C29 Er2 C23 C24 -177.7(13)
C28 Er2 C23 C24 159(2)
C25 Er2 C23 C24 -66.9(16)
C27 Er2 C23 C24 -22(3)
C32 Er2 C23 C24 -95.8(15)
C31 Er2 C23 C24 -126.6(15)
C30 Er2 C23 C24 -154.0(14)
C18' Er2 C23 C24 31.0(13)
C20' Er2 C23 C24 89.0(14)
C19 Er2 C23 C24 73.3(14)
C17 Er2 C23 C24 19.0(12)
C26 Er2 C23 C22 167.1(11)
C29 Er2 C23 C22 34.4(17)
C28 Er2 C23 C22 11(3)
C25 Er2 C23 C22 145.1(13)
C27 Er2 C23 C22 -170.0(17)
C32 Er2 C23 C22 116.3(14)
C31 Er2 C23 C22 85.5(14)
C30 Er2 C23 C22 58.1(14)
C18' Er2 C23 C22 -117.0(13)
C20' Er2 C23 C22 -58.9(13)
C19 Er2 C23 C22 -74.6(12)
C17 Er2 C23 C22 -128.9(14)
C26 Er2 C23 K2 -116.6(8)
C29 Er2 C23 K2 110.7(9)
C28 Er2 C23 K2 88(3)
C25 Er2 C23 K2 -138.5(8)
C27 Er2 C23 K2 -94(2)
C32 Er2 C23 K2 -167.4(9)
C31 Er2 C23 K2 161.8(9)
C30 Er2 C23 K2 134.4(8)
C18' Er2 C23 K2 -40.6(6)
C20' Er2 C23 K2 17.4(7)
C19 Er2 C23 K2 1.7(7)
C17 Er2 C23 K2 -52.6(7)
C18 K2 C23 C24 -46.0(12)
C19' K2 C23 C24 -59.9(13)
C17 K2 C23 C24 -21.3(11)
C21' K2 C23 C24 -113.9(14)
C19 K2 C23 C24 -73.4(13)
C20' K2 C23 C24 -87.7(13)
C20 K2 C23 C24 -100.5(13)
C15 K2 C23 C24 108.3(14)
C18' K2 C23 C24 -34.5(12)
C16 K2 C23 C24 79.6(14)
C17' K2 C23 C24 -10.8(13)
C18 K2 C23 C22 97.8(12)
C19' K2 C23 C22 83.8(12)
C17 K2 C23 C22 122.5(14)
C21' K2 C23 C22 29.8(11)
C24 K2 C23 C22 144(2)
C19 K2 C23 C22 70.3(12)
C20' K2 C23 C22 56.1(12)
C20 K2 C23 C22 43.3(11)
C15 K2 C23 C22 -107.9(13)
C18' K2 C23 C22 109.3(13)
C16 K2 C23 C22 -136.6(13)
C17' K2 C23 C22 132.9(16)
C18 K2 C23 Er2 25.9(6)
C19' K2 C23 Er2 11.9(6)
C17 K2 C23 Er2 50.6(7)
C21' K2 C23 Er2 -42.1(6)
C24 K2 C23 Er2 71.9(12)
C19 K2 C23 Er2 -1.6(6)
C20' K2 C23 Er2 -15.9(6)
C20 K2 C23 Er2 -28.6(6)
C15 K2 C23 Er2 -179.9(6)
C18' K2 C23 Er2 37.4(6)
C16 K2 C23 Er2 151.5(7)
C17' K2 C23 Er2 61.0(9)
C22 C23 C24 C17 0(6)
Er2 C23 C24 C17 -47(3)
K2 C23 C24 C17 57(3)
C22 C23 C24 Er2 48(3)
K2 C23 C24 Er2 104.6(4)
C22 C23 C24 K2 -57(3)
Er2 C23 C24 K2 -104.6(4)
C18 C17 C24 C23 -4(6)
Er2 C17 C24 C23 47(3)
K2 C17 C24 C23 -58(4)
C18 C17 C24 Er2 -52(3)
K2 C17 C24 Er2 -105.8(4)
C18 C17 C24 K2 54(3)
Er2 C17 C24 K2 105.8(4)
C26 Er2 C24 C23 147.2(14)
C29 Er2 C24 C23 7(4)
C28 Er2 C24 C23 -163.9(19)
C25 Er2 C24 C23 119.0(15)
C27 Er2 C24 C23 171.3(12)
C32 Er2 C24 C23 87.0(15)
C31 Er2 C24 C23 59.7(15)
C30 Er2 C24 C23 36.7(18)
C18' Er2 C24 C23 -138.1(18)
C20' Er2 C24 C23 -87.7(14)
C19 Er2 C24 C23 -102.8(14)
C17 Er2 C24 C23 -147(2)
C26 Er2 C24 C17 -65.7(15)
C29 Er2 C24 C17 154(3)
C28 Er2 C24 C17 -17(3)
C25 Er2 C24 C17 -93.9(15)
C27 Er2 C24 C17 -41.6(17)
C32 Er2 C24 C17 -125.9(15)
C31 Er2 C24 C17 -153.2(14)
C30 Er2 C24 C17 -176.2(13)
C18' Er2 C24 C17 9.1(13)
C20' Er2 C24 C17 59.4(14)
C19 Er2 C24 C17 44.3(13)
C26 Er2 C24 K2 -137.4(8)
C29 Er2 C24 K2 82(3)
C28 Er2 C24 K2 -89(2)
C25 Er2 C24 K2 -165.6(9)
C27 Er2 C24 K2 -113.3(9)
C32 Er2 C24 K2 162.3(9)
C31 Er2 C24 K2 135.0(8)
C30 Er2 C24 K2 112.0(9)
C18' Er2 C24 K2 -62.7(8)
C20' Er2 C24 K2 -12.4(7)
C19 Er2 C24 K2 -27.4(6)
C17 Er2 C24 K2 -71.8(13)
C18 K2 C24 C23 121.2(14)
C19' K2 C24 C23 109.1(14)
C17 K2 C24 C23 142.0(19)
C21' K2 C24 C23 54.6(12)
C19 K2 C24 C23 96.8(13)
C20' K2 C24 C23 82.8(13)
C20 K2 C24 C23 69.8(12)
C15 K2 C24 C23 -85.9(13)
C18' K2 C24 C23 130.5(16)
C16 K2 C24 C23 -110.8(13)
C17' K2 C24 C23 153(3)
C18 K2 C24 C17 -20.8(11)
C19' K2 C24 C17 -32.9(12)
C21' K2 C24 C17 -87.3(13)
C19 K2 C24 C17 -45.2(12)
C20' K2 C24 C17 -59.2(12)
C20 K2 C24 C17 -72.1(12)
C15 K2 C24 C17 132.1(13)
C18' K2 C24 C17 -11.5(12)
C16 K2 C24 C17 107.3(14)
C17' K2 C24 C17 11(2)
C18 K2 C24 Er2 49.6(7)
C19' K2 C24 Er2 37.5(6)
C17 K2 C24 Er2 70.4(12)
C21' K2 C24 Er2 -17.0(6)
C19 K2 C24 Er2 25.1(6)
C20' K2 C24 Er2 11.2(6)
C20 K2 C24 Er2 -1.8(6)
C15 K2 C24 Er2 -157.5(7)
C18' K2 C24 Er2 58.9(8)
C16 K2 C24 Er2 177.6(8)
C17' K2 C24 Er2 81(3)
C26 Er2 C17' C24' 133.1(14)
C29 Er2 C17' C24' -135(8)
C28 Er2 C17' C24' -179.3(12)
C25 Er2 C17' C24' 102.4(15)
C27 Er2 C17' C24' 159.3(12)
C32 Er2 C17' C24' 72.0(15)
C31 Er2 C17' C24' 48.3(16)
C30 Er2 C17' C24' 27(2)
C18' Er2 C17' C24' -146(2)
C20' Er2 C17' C24' -103.0(14)
C19 Er2 C17' C24' -116.3(14)
C17 Er2 C17' C24' -151(4)
C26 Er2 C17' C18' -80.5(15)
C29 Er2 C17' C18' 12(9)
C28 Er2 C17' C18' -32.9(19)
C25 Er2 C17' C18' -111.1(15)
C27 Er2 C17' C18' -54.2(15)
C32 Er2 C17' C18' -141.6(14)
C31 Er2 C17' C18' -165.3(13)
C30 Er2 C17' C18' 173.8(14)
C20' Er2 C17' C18' 43.4(12)
C19 Er2 C17' C18' 30.2(13)
C17 Er2 C17' C18' -5(3)
C26 Er2 C17' K2 -152.5(9)
C29 Er2 C17' K2 -61(8)
C28 Er2 C17' K2 -104.9(11)
C25 Er2 C17' K2 176.8(10)
C27 Er2 C17' K2 -126.3(8)
C32 Er2 C17' K2 146.4(9)
C31 Er2 C17' K2 122.7(8)
C30 Er2 C17' K2 101.7(14)
C18' Er2 C17' K2 -72.1(12)
C20' Er2 C17' K2 -28.6(7)
C19 Er2 C17' K2 -41.9(6)
C17 Er2 C17' K2 -77(3)
C18 K2 C17' C24' 133.1(16)
C19' K2 C17' C24' 122.3(14)
C17 K2 C17' C24' 150(4)
C21' K2 C17' C24' 70.6(12)
C24 K2 C17' C24' -6(2)
C19 K2 C17' C24' 111.0(14)
C20' K2 C17' C24' 98.1(13)
C20 K2 C17' C24' 85.9(13)
C15 K2 C17' C24' -74.3(14)
C18' K2 C17' C24' 140.8(19)
C16 K2 C17' C24' -95.0(14)
C18 K2 C17' C18' -7.7(11)
C19' K2 C17' C18' -18.5(11)
C17 K2 C17' C18' 10(3)
C21' K2 C17' C18' -70.2(12)
C24 K2 C17' C18' -147(3)
C19 K2 C17' C18' -29.8(11)
C20' K2 C17' C18' -42.7(11)
C20 K2 C17' C18' -54.9(12)
C15 K2 C17' C18' 144.9(11)
C16 K2 C17' C18' 124.2(13)
C18 K2 C17' Er2 61.2(8)
C19' K2 C17' Er2 50.4(7)
C17 K2 C17' Er2 78(3)
C21' K2 C17' Er2 -1.3(6)
C24 K2 C17' Er2 -78(2)
C19 K2 C17' Er2 39.1(6)
C20' K2 C17' Er2 26.2(6)
C20 K2 C17' Er2 14.0(6)
C15 K2 C17' Er2 -146.2(7)
C18' K2 C17' Er2 68.9(11)
C16 K2 C17' Er2 -166.9(8)
C24' C17' C18' C19' -7(6)
Er2 C17' C18' C19' -54(4)
K2 C17' C18' C19' 51(4)
C24' C17' C18' Er2 47(3)
K2 C17' C18' Er2 105.0(5)
C24' C17' C18' K2 -58(3)
Er2 C17' C18' K2 -105.0(5)
C26 Er2 C18' C19' -112.1(16)
C29 Er2 C18' C19' -33(2)
C28 Er2 C18' C19' -55.6(16)
C25 Er2 C18' C19' -142.0(15)
C27 Er2 C18' C19' -81.3(16)
C32 Er2 C18' C19' -166.6(13)
C31 Er2 C18' C19' 173.6(14)
C30 Er2 C18' C19' -1(9)
C20' Er2 C18' C19' 17.8(13)
C19 Er2 C18' C19' 7.5(13)
C17 Er2 C18' C19' 149(4)
C26 Er2 C18' C17' 103.0(15)
C29 Er2 C18' C17' -178.2(13)
C28 Er2 C18' C17' 159.4(13)
C25 Er2 C18' C17' 73.1(15)
C27 Er2 C18' C17' 133.7(15)
C32 Er2 C18' C17' 48.4(16)
C31 Er2 C18' C17' 29(2)
C30 Er2 C18' C17' -146(7)
C20' Er2 C18' C17' -127.2(14)
C19 Er2 C18' C17' -137.4(18)
C17 Er2 C18' C17' 4(3)
C26 Er2 C18' K2 177.1(10)
C29 Er2 C18' K2 -104.1(11)
C28 Er2 C18' K2 -126.5(8)
C25 Er2 C18' K2 147.1(9)
C27 Er2 C18' K2 -152.2(9)
C32 Er2 C18' K2 122.5(8)
C31 Er2 C18' K2 102.7(15)
C30 Er2 C18' K2 -72(8)
C20' Er2 C18' K2 -53.1(7)
C19 Er2 C18' K2 -63.4(9)
C17 Er2 C18' K2 78(3)
C18 K2 C18' C19' 11(2)
C17 K2 C18' C19' -154(3)
C21' K2 C18' C19' -46.1(13)
C24 K2 C18' C19' -133.4(17)
C19 K2 C18' C19' -10.4(12)
C20' K2 C18' C19' -21.7(12)
C20 K2 C18' C19' -32.0(12)
C15 K2 C18' C19' 157.6(11)
C16 K2 C18' C19' 146.5(14)
C17' K2 C18' C19' -146(2)
C18 K2 C18' C17' 157(3)
C19' K2 C18' C17' 146(2)
C17 K2 C18' C17' -8(2)
C21' K2 C18' C17' 100.0(12)
C24 K2 C18' C17' 12.7(12)
C19 K2 C18' C17' 135.7(16)
C20' K2 C18' C17' 124.4(13)
C20 K2 C18' C17' 114.1(13)
C15 K2 C18' C17' -56.3(15)
C16 K2 C18' C17' -67.4(13)
C18 K2 C18' Er2 84(3)
C19' K2 C18' Er2 72.5(13)
C17 K2 C18' Er2 -81(2)
C21' K2 C18' Er2 26.4(6)
C24 K2 C18' Er2 -60.8(8)
C19 K2 C18' Er2 62.1(9)
C20' K2 C18' Er2 50.8(7)
C20 K2 C18' Er2 40.5(6)
C15 K2 C18' Er2 -129.9(7)
C16 K2 C18' Er2 -141.0(8)
C17' K2 C18' Er2 -73.6(11)
C17' C18' C19' C20' 9(7)
Er2 C18' C19' C20' -45(4)
K2 C18' C19' C20' 61(4)
C17' C18' C19' Er2 54(4)
K2 C18' C19' Er2 106.0(4)
C17' C18' C19' K2 -52(4)
Er2 C18' C19' K2 -106.0(4)
C26 Er2 C19' C20' -138.7(15)
C29 Er2 C19' C20' -52.1(16)
C28 Er2 C19' C20' -79.0(16)
C25 Er2 C19' C20' -163.5(13)
C27 Er2 C19' C20' -109.4(16)
C32 Er2 C19' C20' 174.9(14)
C31 Er2 C19' C20' 1(8)
C30 Er2 C19' C20' -31(2)
C18' Er2 C19' C20' 149(2)
C19 Er2 C19' C20' -10(3)
C17 Er2 C19' C20' 136.8(18)
C26 Er2 C19' C18' 72.2(16)
C29 Er2 C19' C18' 158.7(14)
C28 Er2 C19' C18' 131.9(16)
C25 Er2 C19' C18' 47.4(17)
C27 Er2 C19' C18' 101.5(16)
C32 Er2 C19' C18' 26(2)
C31 Er2 C19' C18' -148(7)
C30 Er2 C19' C18' 179.9(13)
C20' Er2 C19' C18' -149(2)
C19 Er2 C19' C18' -159(4)
C17 Er2 C19' C18' -12.3(14)
C26 Er2 C19' K2 147.5(9)
C29 Er2 C19' K2 -126.0(9)
C28 Er2 C19' K2 -152.8(10)
C25 Er2 C19' K2 122.7(8)
C27 Er2 C19' K2 176.8(10)
C32 Er2 C19' K2 101.1(14)
C31 Er2 C19' K2 -73(8)
C30 Er2 C19' K2 -104.9(12)
C18' Er2 C19' K2 75.3(14)
C20' Er2 C19' K2 -73.8(13)
C19 Er2 C19' K2 -84(3)
C17 Er2 C19' K2 62.9(10)
C18 K2 C19' C20' -151(3)
C17 K2 C19' C20' -130.8(16)
C21' K2 C19' C20' -20.1(10)
C24 K2 C19' C20' -108.4(13)
C19 K2 C19' C20' 9(2)
C20 K2 C19' C20' -8.0(11)
C15 K2 C19' C20' 152(2)
C18' K2 C19' C20' -141(2)
C16 K2 C19' C20' 169.7(11)
C17' K2 C19' C20' -122.0(14)
C18 K2 C19' C18' -10(2)
C17 K2 C19' C18' 10.1(12)
C21' K2 C19' C18' 120.8(15)
C24 K2 C19' C18' 32.5(12)
C19 K2 C19' C18' 150(3)
C20' K2 C19' C18' 141(2)
C20 K2 C19' C18' 133.0(17)
C15 K2 C19' C18' -67(3)
C16 K2 C19' C18' -49.4(17)
C17' K2 C19' C18' 18.9(11)
C18 K2 C19' Er2 -81(2)
C17 K2 C19' Er2 -60.3(8)
C21' K2 C19' Er2 50.5(7)
C24 K2 C19' Er2 -37.8(6)
C19 K2 C19' Er2 80(3)
C20' K2 C19' Er2 70.6(11)
C20 K2 C19' Er2 62.6(8)
C15 K2 C19' Er2 -137(2)
C18' K2 C19' Er2 -70.4(12)
C16 K2 C19' Er2 -119.7(9)
C17' K2 C19' Er2 -51.4(7)
C18' C19' C20' C21' -9(6)
Er2 C19' C20' C21' -53(3)
K2 C19' C20' C21' 53(3)
C18' C19' C20' Er2 44(4)
K2 C19' C20' Er2 106.4(4)
C18' C19' C20' K2 -62(4)
Er2 C19' C20' K2 -106.4(4)
C26 Er2 C20' C19' 51.4(17)
C29 Er2 C20' C19' 134.9(16)
C28 Er2 C20' C19' 103.4(16)
C25 Er2 C20' C19' 31(2)
C27 Er2 C20' C19' 74.4(16)
C32 Er2 C20' C19' -155(6)
C31 Er2 C20' C19' -179.8(13)
C30 Er2 C20' C19' 160.5(14)
C18' Er2 C20' C19' -17.6(13)
C19 Er2 C20' C19' 9(3)
C17 Er2 C20' C19' -31.3(14)
C26 Er2 C20' C21' -164.6(13)
C29 Er2 C20' C21' -81.2(15)
C28 Er2 C20' C21' -112.6(15)
C25 Er2 C20' C21' 175.1(13)
C27 Er2 C20' C21' -141.7(14)
C32 Er2 C20' C21' -11(7)
C31 Er2 C20' C21' -35.8(19)
C30 Er2 C20' C21' -55.5(15)
C18' Er2 C20' C21' 126.3(15)
C19 Er2 C20' C21' 153(4)
C17 Er2 C20' C21' 112.6(15)
C26 Er2 C20' K2 123.1(8)
C29 Er2 C20' K2 -153.5(10)
C28 Er2 C20' K2 175.1(11)
C25 Er2 C20' K2 102.8(14)
C27 Er2 C20' K2 146.0(9)
C32 Er2 C20' K2 -84(7)
C31 Er2 C20' K2 -108.1(11)
C30 Er2 C20' K2 -127.8(8)
C18' Er2 C20' K2 54.0(7)
C19 Er2 C20' K2 81(3)
C17 Er2 C20' K2 40.4(7)
C18 K2 C20' C19' 10.5(12)
C17 K2 C20' C19' 33.9(12)
C21' K2 C20' C19' 143.9(18)
C24 K2 C20' C19' 60.4(12)
C19 K2 C20' C19' -9(2)
C20 K2 C20' C19' 157(3)
C15 K2 C20' C19' -157.3(15)
C18' K2 C20' C19' 21.4(11)
C16 K2 C20' C19' -30(3)
C17' K2 C20' C19' 44.9(11)
C18 K2 C20' C21' -133.4(15)
C19' K2 C20' C21' -143.9(18)
C17 K2 C20' C21' -110.0(13)
C24 K2 C20' C21' -83.5(12)
C19 K2 C20' C21' -153(3)
C20 K2 C20' C21' 13(3)
C15 K2 C20' C21' 59(2)
C18' K2 C20' C21' -122.6(13)
C16 K2 C20' C21' -173.5(17)
C17' K2 C20' C21' -99.0(12)
C18 K2 C20' Er2 -61.3(8)
C19' K2 C20' Er2 -71.8(11)
C17 K2 C20' Er2 -37.9(6)
C21' K2 C20' Er2 72.1(11)
C24 K2 C20' Er2 -11.4(6)
C19 K2 C20' Er2 -81(3)
C20 K2 C20' Er2 85(3)
C15 K2 C20' Er2 130.9(15)
C18' K2 C20' Er2 -50.5(6)
C16 K2 C20' Er2 -101(2)
C17' K2 C20' Er2 -26.9(6)
C19' C20' C21' C22' 8(6)
Er2 C20' C21' C22' -45(3)
K2 C20' C21' C22' 61(3)
C19' C20' C21' Er2 53(3)
K2 C20' C21' Er2 106.1(4)
C19' C20' C21' K2 -53(3)
Er2 C20' C21' K2 -106.1(4)
C26 Er2 C21' C22' 178.3(13)
C29 Er2 C21' C22' -109.9(15)
C28 Er2 C21' C22' -140.0(14)
C25 Er2 C21' C22' -3(9)
C27 Er2 C21' C22' -163.4(12)
C32 Er2 C21' C22' -32.7(19)
C31 Er2 C21' C22' -53.4(15)
C30 Er2 C21' C22' -78.6(15)
C18' Er2 C21' C22' 104.9(13)
C20' Er2 C21' C22' 149(2)
C19 Er2 C21' C22' 139.1(17)
C17 Er2 C21' C22' 88.4(13)
C26 Er2 C21' C20' 29(2)
C29 Er2 C21' C20' 101.0(15)
C28 Er2 C21' C20' 70.9(15)
C25 Er2 C21' C20' -152(8)
C27 Er2 C21' C20' 47.5(16)
C32 Er2 C21' C20' 178.2(12)
C31 Er2 C21' C20' 157.5(13)
C30 Er2 C21' C20' 132.4(15)
C18' Er2 C21' C20' -44.2(13)
C19 Er2 C21' C20' -10.0(14)
C17 Er2 C21' C20' -60.7(14)
C26 Er2 C21' K2 102.2(14)
C29 Er2 C21' K2 173.9(10)
C28 Er2 C21' K2 143.9(9)
C25 Er2 C21' K2 -79(8)
C27 Er2 C21' K2 120.5(8)
C32 Er2 C21' K2 -108.9(11)
C31 Er2 C21' K2 -129.6(8)
C30 Er2 C21' K2 -154.7(9)
C18' Er2 C21' K2 28.8(7)
C20' Er2 C21' K2 72.9(13)
C19 Er2 C21' K2 63.0(9)
C17 Er2 C21' K2 12.3(7)
C18 K2 C21' C22' -109.8(13)
C19' K2 C21' C22' -121.7(13)
C17 K2 C21' C22' -82.8(12)
C24 K2 C21' C22' -54.6(12)
C19 K2 C21' C22' -131.7(15)
C20' K2 C21' C22' -141.5(18)
C20 K2 C21' C22' -152(3)
C15 K2 C21' C22' 61.2(14)
C18' K2 C21' C22' -97.6(12)
C16 K2 C21' C22' 32(3)
C17' K2 C21' C22' -70.3(12)
C18 K2 C21' C20' 31.8(11)
C19' K2 C21' C20' 19.8(10)
C17 K2 C21' C20' 58.7(12)
C24 K2 C21' C20' 86.9(12)
C19 K2 C21' C20' 9.9(12)
C20 K2 C21' C20' -11(2)
C15 K2 C21' C20' -157.3(10)
C18' K2 C21' C20' 44.0(11)
C16 K2 C21' C20' 173.9(16)
C17' K2 C21' C20' 71.2(12)
C18 K2 C21' Er2 -38.1(6)
C19' K2 C21' Er2 -50.1(6)
C17 K2 C21' Er2 -11.2(6)
C24 K2 C21' Er2 17.0(6)
C19 K2 C21' Er2 -60.0(8)
C20' K2 C21' Er2 -69.9(11)
C20 K2 C21' Er2 -81(2)
C15 K2 C21' Er2 132.8(7)
C18' K2 C21' Er2 -25.9(6)
C16 K2 C21' Er2 104.0(18)
C17' K2 C21' Er2 1.3(6)
C20' C21' C22' C23' -7(6)
Er2 C21' C22' C23' -52(3)
K2 C21' C22' C23' 53(3)
C20' C21' C22' Er2 45(3)
K2 C21' C22' Er2 104.9(5)
C20' C21' C22' K2 -60(3)
Er2 C21' C22' K2 -104.9(5)
C26 Er2 C22' C21' -170(8)
C29 Er2 C22' C21' 73.3(15)
C28 Er2 C22' C21' 49.7(16)
C25 Er2 C22' C21' 179.6(13)
C27 Er2 C22' C21' 31(2)
C32 Er2 C22' C21' 159.3(13)
C31 Er2 C22' C21' 134.1(14)
C30 Er2 C22' C21' 103.9(15)
C18' Er2 C22' C21' -71.3(13)
C20' Er2 C22' C21' -17.8(12)
C19 Er2 C22' C21' -29.6(13)
C17 Er2 C22' C21' -88.0(13)
C26 Er2 C22' C23' -26(9)
C29 Er2 C22' C23' -143.2(15)
C28 Er2 C22' C23' -166.9(13)
C25 Er2 C22' C23' -37(2)
C27 Er2 C22' C23' 174.7(13)
C32 Er2 C22' C23' -57.2(16)
C31 Er2 C22' C23' -82.4(15)
C30 Er2 C22' C23' -112.6(16)
C18' Er2 C22' C23' 72.2(14)
C20' Er2 C22' C23' 125.7(15)
C19 Er2 C22' C23' 113.9(15)
C17 Er2 C22' C23' 55.4(14)
C26 Er2 C22' K2 -100(8)
C29 Er2 C22' K2 143.4(8)
C28 Er2 C22' K2 119.7(8)
C25 Er2 C22' K2 -110.3(10)
C27 Er2 C22' K2 101.3(13)
C32 Er2 C22' K2 -130.6(7)
C31 Er2 C22' K2 -155.8(9)
C30 Er2 C22' K2 174.0(9)
C18' Er2 C22' K2 -1.2(7)
C20' Er2 C22' K2 52.3(7)
C19 Er2 C22' K2 40.5(6)
C17 Er2 C22' K2 -18.0(6)
C18 K2 C22' C21' 59.1(12)
C19' K2 C22' C21' 45.2(11)
C17 K2 C22' C21' 87.7(12)
C24 K2 C22' C21' 113.7(13)
C19 K2 C22' C21' 33.2(11)
C20' K2 C22' C21' 21.4(11)
C20 K2 C22' C21' 10.5(12)
C15 K2 C22' C21' -139.3(12)
C18' K2 C22' C21' 72.3(12)
C16 K2 C22' C21' -168.2(11)
C17' K2 C22' C21' 99.9(12)
C18 K2 C22' C23' -84.0(13)
C19' K2 C22' C23' -97.9(13)
C17 K2 C22' C23' -55.5(13)
C21' K2 C22' C23' -143(2)
C24 K2 C22' C23' -29.4(12)
C19 K2 C22' C23' -109.9(14)
C20' K2 C22' C23' -121.8(15)
C20 K2 C22' C23' -132.6(17)
C15 K2 C22' C23' 77.6(14)
C18' K2 C22' C23' -70.8(13)
C16 K2 C22' C23' 48.7(16)
C17' K2 C22' C23' -43.3(12)
C18 K2 C22' Er2 -12.1(6)
C19' K2 C22' Er2 -25.9(6)
C17 K2 C22' Er2 16.5(6)
C21' K2 C22' Er2 -71.2(11)
C24 K2 C22' Er2 42.5(6)
C19 K2 C22' Er2 -38.0(6)
C20' K2 C22' Er2 -49.8(6)
C20 K2 C22' Er2 -60.7(8)
C15 K2 C22' Er2 149.5(6)
C18' K2 C22' Er2 1.1(6)
C16 K2 C22' Er2 120.6(8)
C17' K2 C22' Er2 28.7(6)
C21' C22' C23' C24' 4(6)
Er2 C22' C23' C24' -48(4)
K2 C22' C23' C24' 56(4)
C21' C22' C23' Er2 52(3)
K2 C22' C23' Er2 103.9(4)
C21' C22' C23' K2 -52(3)
Er2 C22' C23' K2 -103.9(4)
C26 Er2 C23' C24' -35.2(19)
C29 Er2 C23' C24' -166.4(14)
C28 Er2 C23' C24' 173.1(15)
C25 Er2 C23' C24' -55.0(16)
C27 Er2 C23' C24' 0(9)
C32 Er2 C23' C24' -81.4(16)
C31 Er2 C23' C24' -111.7(16)
C30 Er2 C23' C24' -141.1(15)
C18' Er2 C23' C24' 43.9(13)
C20' Er2 C23' C24' 103.0(14)
C19 Er2 C23' C24' 88.1(14)
C17 Er2 C23' C24' 30.5(13)
C26 Er2 C23' C22' 176.7(12)
C29 Er2 C23' C22' 45.5(17)
C28 Er2 C23' C22' 25(2)
C25 Er2 C23' C22' 156.9(14)
C27 Er2 C23' C22' -148(7)
C32 Er2 C23' C22' 130.5(15)
C31 Er2 C23' C22' 100.2(16)
C30 Er2 C23' C22' 70.8(15)
C18' Er2 C23' C22' -104.2(14)
C20' Er2 C23' C22' -45.1(13)
C19 Er2 C23' C22' -60.0(14)
C17 Er2 C23' C22' -117.6(15)
C26 Er2 C23' K2 -109.6(10)
C29 Er2 C23' K2 119.2(8)
C28 Er2 C23' K2 98.8(14)
C25 Er2 C23' K2 -129.4(7)
C27 Er2 C23' K2 -74(8)
C32 Er2 C23' K2 -155.7(9)
C31 Er2 C23' K2 173.9(9)
C30 Er2 C23' K2 144.6(8)
C18' Er2 C23' K2 -30.4(7)
C20' Er2 C23' K2 28.6(6)
C19 Er2 C23' K2 13.7(6)
C17 Er2 C23' K2 -43.9(6)
C18 K2 C23' C24' -57.3(13)
C19' K2 C23' C24' -71.7(13)
C17 K2 C23' C24' -31.1(12)
C21' K2 C23' C24' -123.6(14)
C24 K2 C23' C24' -8.9(13)
C19 K2 C23' C24' -85.1(13)
C20' K2 C23' C24' -98.9(13)
C20 K2 C23' C24' -111.1(14)
C15 K2 C23' C24' 98.3(14)
C18' K2 C23' C24' -45.1(12)
C16 K2 C23' C24' 69.3(14)
C17' K2 C23' C24' -20.3(11)
C18 K2 C23' C22' 86.7(13)
C19' K2 C23' C22' 72.4(13)
C17 K2 C23' C22' 112.9(14)
C21' K2 C23' C22' 20.5(11)
C24 K2 C23' C22' 135.2(18)
C19 K2 C23' C22' 59.0(13)
C20' K2 C23' C22' 45.2(12)
C20 K2 C23' C22' 32.9(12)
C15 K2 C23' C22' -117.6(13)
C18' K2 C23' C22' 99.0(13)
C16 K2 C23' C22' -146.7(13)
C17' K2 C23' C22' 123.8(15)
C18 K2 C23' Er2 15.3(6)
C19' K2 C23' Er2 1.0(6)
C17 K2 C23' Er2 41.5(6)
C21' K2 C23' Er2 -51.0(6)
C24 K2 C23' Er2 63.8(9)
C19 K2 C23' Er2 -12.5(6)
C20' K2 C23' Er2 -26.3(6)
C20 K2 C23' Er2 -38.5(6)
C15 K2 C23' Er2 170.9(6)
C18' K2 C23' Er2 27.6(6)
C16 K2 C23' Er2 141.9(7)
C17' K2 C23' Er2 52.3(7)
C22' C23' C24' C17' -1(6)
Er2 C23' C24' C17' -49(3)
K2 C23' C24' C17' 55(3)
C22' C23' C24' Er2 47(4)
K2 C23' C24' Er2 103.4(4)
C22' C23' C24' K2 -56(4)
Er2 C23' C24' K2 -103.4(4)
C18' C17' C24' C23' 2(6)
Er2 C17' C24' C23' 49(3)
K2 C17' C24' C23' -55(3)
C18' C17' C24' Er2 -46(3)
K2 C17' C24' Er2 -103.7(4)
C18' C17' C24' K2 57(3)
Er2 C17' C24' K2 103.7(4)
C26 Er2 C24' C23' 158.1(13)
C29 Er2 C24' C23' 25(2)
C28 Er2 C24' C23' -142(7)
C25 Er2 C24' C23' 132.8(15)
C27 Er2 C24' C23' -180.0(12)
C32 Er2 C24' C23' 101.4(15)
C31 Er2 C24' C23' 72.1(15)
C30 Er2 C24' C23' 48.0(16)
C18' Er2 C24' C23' -127.1(15)
C20' Er2 C24' C23' -73.4(14)
C19 Er2 C24' C23' -89.1(14)
C17 Er2 C24' C23' -136.8(18)
C26 Er2 C24' C17' -55.4(15)
C29 Er2 C24' C17' 171.7(14)
C28 Er2 C24' C17' 5(8)
C25 Er2 C24' C17' -80.6(15)
C27 Er2 C24' C17' -33.4(19)
C32 Er2 C24' C17' -112.1(15)
C31 Er2 C24' C17' -141.3(14)
C30 Er2 C24' C17' -165.4(13)
C18' Er2 C24' C17' 19.4(12)
C20' Er2 C24' C17' 73.2(13)
C19 Er2 C24' C17' 57.4(13)
C17 Er2 C24' C17' 9.7(13)
C26 Er2 C24' K2 -128.2(7)
C29 Er2 C24' K2 98.9(14)
C28 Er2 C24' K2 -68(8)
C25 Er2 C24' K2 -153.5(9)
C27 Er2 C24' K2 -106.3(10)
C32 Er2 C24' K2 175.1(9)
C31 Er2 C24' K2 145.8(8)
C30 Er2 C24' K2 121.7(8)
C18' Er2 C24' K2 -53.4(7)
C20' Er2 C24' K2 0.3(7)
C19 Er2 C24' K2 -15.4(7)
C17 Er2 C24' K2 -63.1(9)
C18 K2 C24' C23' 111.6(14)
C19' K2 C24' C23' 98.8(13)
C17 K2 C24' C23' 133.7(17)
C21' K2 C24' C23' 43.8(11)
C24 K2 C24' C23' 152(4)
C19 K2 C24' C23' 85.8(13)
C20' K2 C24' C23' 71.5(12)
C20 K2 C24' C23' 58.4(12)
C15 K2 C24' C23' -95.0(13)
C18' K2 C24' C23' 121.8(14)
C16 K2 C24' C23' -121.9(13)
C17' K2 C24' C23' 144(2)
C18 K2 C24' C17' -31.9(12)
C19' K2 C24' C17' -44.8(12)
C17 K2 C24' C17' -9.8(13)
C21' K2 C24' C17' -99.7(13)
C24 K2 C24' C17' 9(3)
C19 K2 C24' C17' -57.7(12)
C20' K2 C24' C17' -72.0(12)
C20 K2 C24' C17' -85.1(13)
C15 K2 C24' C17' 121.4(13)
C18' K2 C24' C17' -21.7(11)
C16 K2 C24' C17' 94.5(14)
C18 K2 C24' Er2 39.9(6)
C19' K2 C24' Er2 27.0(6)
C17 K2 C24' Er2 61.9(9)
C21' K2 C24' Er2 -28.0(6)
C24 K2 C24' Er2 80(3)
C19 K2 C24' Er2 14.0(6)
C20' K2 C24' Er2 -0.3(6)
C20 K2 C24' Er2 -13.4(6)
C15 K2 C24' Er2 -166.8(7)
C18' K2 C24' Er2 50.0(7)
C16 K2 C24' Er2 166.3(7)
C17' K2 C24' Er2 71.8(12)
C29 Er2 C25 C26 -71.9(10)
C28 Er2 C25 C26 -41.3(9)
C27 Er2 C25 C26 -17.5(9)
C32 Er2 C25 C26 -145.5(14)
C31 Er2 C25 C26 -126.4(10)
C30 Er2 C25 C26 -102.6(10)
C18' Er2 C25 C26 74.2(12)
C20' Er2 C25 C26 33.3(18)
C19 Er2 C25 C26 42.1(14)
C17 Er2 C25 C26 90.2(12)
C26 Er2 C25 C32 145.5(14)
C29 Er2 C25 C32 73.6(9)
C28 Er2 C25 C32 104.2(10)
C27 Er2 C25 C32 128.0(10)
C31 Er2 C25 C32 19.1(9)
C30 Er2 C25 C32 42.9(9)
C18' Er2 C25 C32 -140.3(12)
C20' Er2 C25 C32 178.8(13)
C19 Er2 C25 C32 -172.3(11)
C17 Er2 C25 C32 -124.2(12)
C32 C25 C26 C27 -1(3)
Er2 C25 C26 C27 47(2)
C32 C25 C26 Er2 -48.3(16)
C29 Er2 C26 C27 -44.0(10)
C28 Er2 C26 C27 -19.3(10)
C25 Er2 C26 C27 -149.7(16)
C32 Er2 C26 C27 -129.4(12)
C31 Er2 C26 C27 -104.9(11)
C30 Er2 C26 C27 -75.1(10)
C18' Er2 C26 C27 100.2(13)
C20' Er2 C26 C27 47.8(14)
C19 Er2 C26 C27 59.3(13)
C17 Er2 C26 C27 117.1(13)
C29 Er2 C26 C25 105.7(10)
C28 Er2 C26 C25 130.4(10)
C27 Er2 C26 C25 149.7(16)
C32 Er2 C26 C25 20.2(9)
C31 Er2 C26 C25 44.8(9)
C30 Er2 C26 C25 74.5(10)
C18' Er2 C26 C25 -110.2(13)
C20' Er2 C26 C25 -162.5(11)
C19 Er2 C26 C25 -151.1(12)
C17 Er2 C26 C25 -93.2(12)
C25 C26 C27 C28 0(3)
Er2 C26 C27 C28 47.4(17)
C25 C26 C27 Er2 -47.0(19)
C29 Er2 C27 C26 127.6(12)
C28 Er2 C27 C26 146.4(16)
C25 Er2 C27 C26 17.6(10)
C32 Er2 C27 C26 42.5(10)
C31 Er2 C27 C26 72.3(11)
C30 Er2 C27 C26 102.1(11)
C18' Er2 C27 C26 -82.9(13)
C20' Er2 C27 C26 -141.6(12)
C19 Er2 C27 C26 -127.2(13)
C17 Er2 C27 C26 -69.1(13)
C26 Er2 C27 C28 -146.4(16)
C29 Er2 C27 C28 -18.8(9)
C25 Er2 C27 C28 -128.8(10)
C32 Er2 C27 C28 -103.9(10)
C31 Er2 C27 C28 -74.1(10)
C30 Er2 C27 C28 -44.3(10)
C18' Er2 C27 C28 130.7(12)
C20' Er2 C27 C28 72.0(12)
C19 Er2 C27 C28 86.4(12)
C17 Er2 C27 C28 144.5(12)
C26 C27 C28 C29 0(3)
Er2 C27 C28 C29 46.8(18)
C26 C27 C28 Er2 -47.2(17)
C26 Er2 C28 C27 19.4(9)
C29 Er2 C28 C27 148.1(15)
C25 Er2 C28 C27 43.0(9)
C32 Er2 C28 C27 73.8(10)
C31 Er2 C28 C27 103.4(10)
C30 Er2 C28 C27 127.5(10)
C18' Er2 C28 C27 -57.2(12)
C20' Er2 C28 C27 -111.4(13)
C19 Er2 C28 C27 -95.6(12)
C17 Er2 C28 C27 -47.7(13)
C26 Er2 C28 C29 -128.6(11)
C25 Er2 C28 C29 -105.1(10)
C27 Er2 C28 C29 -148.1(15)
C32 Er2 C28 C29 -74.3(10)
C31 Er2 C28 C29 -44.6(9)
C30 Er2 C28 C29 -20.5(9)
C18' Er2 C28 C29 154.8(11)
C20' Er2 C28 C29 100.5(13)
C19 Er2 C28 C29 116.4(12)
C17 Er2 C28 C29 164.2(11)
C27 C28 C29 C30 3(3)
Er2 C28 C29 C30 50.0(17)
C27 C28 C29 Er2 -47.1(18)
C26 Er2 C29 C30 -102.2(10)
C28 Er2 C29 C30 -144.8(14)
C25 Er2 C29 C30 -72.4(10)
C27 Er2 C29 C30 -126.6(10)
C32 Er2 C29 C30 -41.5(10)
C31 Er2 C29 C30 -18.1(10)
C18' Er2 C29 C30 174.9(12)
C20' Er2 C29 C30 133.5(12)
C19 Er2 C29 C30 146.8(11)
C17 Er2 C29 C30 176.8(18)
C26 Er2 C29 C28 42.6(9)
C25 Er2 C29 C28 72.5(10)
C27 Er2 C29 C28 18.2(8)
C32 Er2 C29 C28 103.3(10)
C31 Er2 C29 C28 126.7(10)
C30 Er2 C29 C28 144.8(14)
C18' Er2 C29 C28 -40.2(15)
C20' Er2 C29 C28 -81.7(12)
C19 Er2 C29 C28 -68.4(12)
C17 Er2 C29 C28 -38(2)
C28 C29 C30 C31 -4(3)
Er2 C29 C30 C31 46(2)
C28 C29 C30 Er2 -49.8(17)
C26 Er2 C30 C31 -73.3(12)
C29 Er2 C30 C31 -148.2(17)
C28 Er2 C30 C31 -127.7(13)
C25 Er2 C30 C31 -43.0(11)
C27 Er2 C30 C31 -103.6(12)
C32 Er2 C30 C31 -18.2(11)
C18' Er2 C30 C31 175(7)
C20' Er2 C30 C31 157.5(13)
C19 Er2 C30 C31 167.6(11)
C17 Er2 C30 C31 36(3)
C26 Er2 C30 C29 74.8(10)
C28 Er2 C30 C29 20.4(9)
C25 Er2 C30 C29 105.2(10)
C27 Er2 C30 C29 44.6(9)
C32 Er2 C30 C29 130.0(11)
C31 Er2 C30 C29 148.2(17)
C18' Er2 C30 C29 -36(8)
C20' Er2 C30 C29 -54.3(12)
C19 Er2 C30 C29 -44.3(13)
C17 Er2 C30 C29 -175(3)
C29 C30 C31 C32 1(4)
Er2 C30 C31 C32 46(2)
C29 C30 C31 Er2 -45(2)
C26 Er2 C31 C32 -44.8(10)
C29 Er2 C31 C32 -129.7(11)
C28 Er2 C31 C32 -104.4(10)
C25 Er2 C31 C32 -19.8(9)
C27 Er2 C31 C32 -74.6(10)
C30 Er2 C31 C32 -148.5(18)
C18' Er2 C31 C32 32.5(19)
C20' Er2 C31 C32 175.7(12)
C19 Er2 C31 C32 -177.0(16)
C17 Er2 C31 C32 43.1(15)
C26 Er2 C31 C30 103.7(12)
C29 Er2 C31 C30 18.8(11)
C28 Er2 C31 C30 44.1(12)
C25 Er2 C31 C30 128.7(13)
C27 Er2 C31 C30 73.9(12)
C32 Er2 C31 C30 148.5(18)
C18' Er2 C31 C30 -179.1(14)
C20' Er2 C31 C30 -35.8(18)
C19 Er2 C31 C30 -29(2)
C17 Er2 C31 C30 -168.4(12)
C30 C31 C32 C25 2(3)
Er2 C31 C32 C25 48.4(17)
C30 C31 C32 Er2 -47(2)
C26 C25 C32 C31 -1(3)
Er2 C25 C32 C31 -48.8(17)
C26 C25 C32 Er2 48.1(16)
C26 Er2 C32 C31 126.7(11)
C29 Er2 C32 C31 42.4(10)
C28 Er2 C32 C31 73.3(10)
C25 Er2 C32 C31 146.5(15)
C27 Er2 C32 C31 103.0(10)
C30 Er2 C32 C31 18.2(10)
C18' Er2 C32 C31 -163.3(11)
C20' Er2 C32 C31 -28(7)
C19 Er2 C32 C31 175(3)
C17 Er2 C32 C31 -150.3(12)
C26 Er2 C32 C25 -19.8(8)
C29 Er2 C32 C25 -104.0(10)
C28 Er2 C32 C25 -73.2(10)
C27 Er2 C32 C25 -43.5(9)
C31 Er2 C32 C25 -146.5(15)
C30 Er2 C32 C25 -128.3(10)
C18' Er2 C32 C25 50.3(12)
C20' Er2 C32 C25 -174(6)
C19 Er2 C32 C25 28(3)
C17 Er2 C32 C25 63.2(12)
C36 O1 C33 C34 -7.3(16)
K1 O1 C33 C34 177.2(9)
O1 C33 C34 C35 25.3(17)
C33 C34 C35 C36 -32.6(17)
C33 O1 C36 C35 -14.1(16)
K1 O1 C36 C35 161.6(9)
C34 C35 C36 O1 29.9(17)
C40 O2 C37 C38 -28(2)
K1 O2 C37 C38 139.1(14)
O2 C37 C38 C39 31(2)
C37 C38 C39 C40 -23(3)
C37 O2 C40 C39 14(2)
K1 O2 C40 C39 -155.4(13)
C38 C39 C40 O2 6(2)
C44 O3 C41 C42 -7(2)
K1 O3 C41 C42 149.3(14)
C41 O3 C44 C43 0(2)
K1 O3 C44 C43 -153.4(12)
O3 C44 C43 C42 8(2)
C44 C43 C42 C41 -13(3)
O3 C41 C42 C43 13(3)
C48 O4 C45 C46 13.6(19)
K1 O4 C45 C46 -131.8(12)
C45 O4 C48 C47 4(2)
K1 O4 C48 C47 147.8(12)
C46 C47 C48 O4 -19(2)
C48 C47 C46 C45 26(2)
O4 C45 C46 C47 -25(2)
